data_7116169
loop_
_publ_author_name
'Byron J. Truscott'
'Fady Nahra'
'Alexandra M. Z. Slawin'
'David B. Cordes'
'Steven P. Nolan'

_publ_section_title
;
 Fluoride, bifluoride and trifluoromethyl complexes of iridium(I) and
 rhodium(I)
;
_journal_name_full Chem.Commun.
_journal_page_first 62
_journal_paper_doi 10.1039/C4cc07772E
_journal_volume 51
_journal_year 2015
_chemical_formula_moiety 'C35 H49 F2 N2 Rh'
_chemical_formula_sum 'C35 H49 F2 N2 Rh'
_chemical_formula_weight 638.69
_space_group_IT_number 14
_symmetry_cell_setting monoclinic
_symmetry_Int_Tables_number 14
_symmetry_space_group_name_Hall '-P 2ybc'
_symmetry_space_group_name_H-M 'P 1 21/c 1'
_atom_sites_solution_hydrogens geom
_atom_sites_solution_primary heavy
_atom_sites_solution_secondary difmap
_cell_angle_alpha 90.0000
_cell_angle_beta 104.410(3)
_cell_angle_gamma 90.0000
_cell_formula_units_Z 8
_cell_length_a 20.384(3)
_cell_length_b 16.530(2)
_cell_length_c 19.817(3)
_cell_measurement_reflns_used 6120
_cell_measurement_temperature 93
_cell_measurement_theta_max 25.35
_cell_measurement_theta_min 2.06
_cell_volume 6467.2(16)
_computing_cell_refinement 'CrystalClear-SM Expert 2.1 b29'
_computing_data_collection 'CrystalClear-SM Expert 2.1 b29 (Rigaku, 2013)'
_computing_data_reduction 'CrystalClear-SM Expert 2.1 b29'
_computing_molecular_graphics 'CrystalStructure 4.1'
_computing_publication_material 'CrystalStructure 4.1 (Rigaku, 2013)'
_computing_structure_refinement 'SHELXL-2013 (Sheldrick, 2013)'
_computing_structure_solution 'SHELXS2013 (Sheldrick, 2008)'
_diffrn_ambient_temperature 93
_diffrn_detector_area_resol_mean 5.811
_diffrn_measured_fraction_theta_full 0.978
_diffrn_measured_fraction_theta_max 0.977
_diffrn_measurement_device_type 'Rigaku XtaLAB P200'
_diffrn_measurement_method \w
_diffrn_radiation_type 'Mo K\a'
_diffrn_radiation_wavelength 0.71075
_diffrn_reflns_av_R_equivalents 0.1433
_diffrn_reflns_Laue_measured_fraction_full 0.978
_diffrn_reflns_Laue_measured_fraction_max 0.977
_diffrn_reflns_limit_h_max 24
_diffrn_reflns_limit_h_min -24
_diffrn_reflns_limit_k_max 18
_diffrn_reflns_limit_k_min -18
_diffrn_reflns_limit_l_max 23
_diffrn_reflns_limit_l_min -23
_diffrn_reflns_number 65419
_diffrn_reflns_point_group_measured_fraction_full 0.978
_diffrn_reflns_point_group_measured_fraction_max 0.977
_diffrn_reflns_theta_full 25.242
_diffrn_reflns_theta_max 25.361
_diffrn_reflns_theta_min 2.062
_diffrn_standards_number 0
_exptl_absorpt_coefficient_mu 0.564
_exptl_absorpt_correction_T_max 0.983
_exptl_absorpt_correction_T_min 0.638
_exptl_absorpt_correction_type multi-scan
_exptl_absorpt_process_details 'REQAB (Rigaku, 1998)'
_exptl_crystal_colour yellow
_exptl_crystal_density_diffrn 1.312
_exptl_crystal_density_method 'not measured'
_exptl_crystal_description chip
_exptl_crystal_F_000 2688.00
_exptl_crystal_size_max 0.060
_exptl_crystal_size_mid 0.050
_exptl_crystal_size_min 0.030
_refine_diff_density_max 1.27
_refine_diff_density_min -1.08
_refine_ls_extinction_method none
_refine_ls_goodness_of_fit_ref 0.941
_refine_ls_hydrogen_treatment mixed
_refine_ls_number_parameters 743
_refine_ls_number_reflns 11568
_refine_ls_number_restraints 2
_refine_ls_R_factor_gt 0.0548
_refine_ls_shift/su_max 0.001
_refine_ls_structure_factor_coef Fsqd
_refine_ls_weighting_details 'w = 1/[\s^2^(Fo^2^)+(0.0585P)^2^+0.0000P] where P=(Fo^2^+2Fc^2^)/3'
_refine_ls_weighting_scheme calc
_refine_ls_wR_factor_ref 0.1335
_reflns_number_gt 6906
_reflns_number_total 11568
_reflns_threshold_expression F^2^>2.0\s(F^2^)
_cod_data_source_file c4cc07772e2_a.cif
_cod_data_source_block 8
_cod_original_cell_volume 6467.3(15)
_cod_database_code 7116169

loop_
_symmetry_equiv_pos_site_id
_symmetry_equiv_pos_as_xyz
1 +X,+Y,+Z
2 -X,1/2+Y,1/2-Z
3 -X,-Y,-Z
4 +X,1/2-Y,1/2+Z

loop_
_atom_site_label
_atom_site_type_symbol
_atom_site_fract_x
_atom_site_fract_y
_atom_site_fract_z
_atom_site_U_iso_or_equiv
_atom_site_adp_type
_atom_site_occupancy
_atom_site_site_symmetry_multiplicity
_atom_site_site_symmetry_order
_atom_site_calc_flag
_atom_site_refinement_flags
Rh1 Rh 0.10522(2) 0.28107(3) 0.23505(2) 0.02388(13) Uani 1 4 0 d .
Rh41 Rh 0.59156(2) 0.17614(3) 0.19735(2) 0.02294(13) Uani 1 4 0 d .
F1 F 0.00245(15) 0.2805(2) 0.23388(16) 0.0365(8) Uani 1 4 0 d .
F2 F -0.03095(17) 0.2621(2) 0.33708(18) 0.0518(10) Uani 1 4 0 d .
F41 F 0.58367(17) 0.1741(2) 0.29941(16) 0.0381(8) Uani 1 4 0 d .
F42 F 0.58427(17) 0.0645(2) 0.37239(17) 0.0413(9) Uani 1 4 0 d .
N2 N 0.0689(2) 0.2130(3) 0.0830(2) 0.0228(10) Uani 1 4 0 d .
N5 N 0.0896(2) 0.3409(3) 0.0865(2) 0.0241(11) Uani 1 4 0 d .
N42 N 0.6079(2) 0.3562(3) 0.2241(2) 0.0226(11) Uani 1 4 0 d .
N45 N 0.50652(19) 0.3356(3) 0.1636(2) 0.0197(10) Uani 1 4 0 d .
C1 C 0.0860(2) 0.2754(3) 0.1287(3) 0.0217(12) Uani 1 4 0 d .
C3 C 0.0610(3) 0.2391(4) 0.0150(3) 0.0322(15) Uani 1 4 0 d .
C4 C 0.0738(3) 0.3180(4) 0.0167(3) 0.0291(14) Uani 1 4 0 d .
C6 C 0.0549(3) 0.1303(3) 0.0998(3) 0.0242(13) Uani 1 4 0 d .
C7 C 0.1034(3) 0.0711(3) 0.1017(3) 0.0236(13) Uani 1 4 0 d .
C8 C 0.0861(3) -0.0084(4) 0.1108(3) 0.0317(15) Uani 1 4 0 d .
C9 C 0.0227(3) -0.0286(4) 0.1181(3) 0.0361(15) Uani 1 4 0 d .
C10 C -0.0245(3) 0.0315(4) 0.1173(3) 0.0340(15) Uani 1 4 0 d .
C11 C -0.0109(3) 0.1118(4) 0.1079(3) 0.0275(14) Uani 1 4 0 d .
C12 C 0.1742(3) 0.0893(4) 0.0928(3) 0.0295(14) Uani 1 4 0 d .
C13 C 0.1797(3) 0.0643(4) 0.0202(3) 0.0397(16) Uani 1 4 0 d .
C14 C 0.2299(3) 0.0469(4) 0.1486(3) 0.0363(15) Uani 1 4 0 d .
C15 C -0.0647(3) 0.1770(4) 0.1045(3) 0.0341(15) Uani 1 4 0 d .
C16 C -0.1079(3) 0.1864(4) 0.0291(3) 0.0471(18) Uani 1 4 0 d .
C17 C -0.1101(3) 0.1598(4) 0.1536(4) 0.0449(18) Uani 1 4 0 d .
C18 C 0.1022(3) 0.4234(3) 0.1086(3) 0.0213(12) Uani 1 4 0 d .
C19 C 0.0512(3) 0.4666(4) 0.1301(3) 0.0249(13) Uani 1 4 0 d .
C20 C 0.0639(3) 0.5463(4) 0.1499(3) 0.0280(14) Uani 1 4 0 d .
C21 C 0.1242(3) 0.5840(4) 0.1476(3) 0.0322(14) Uani 1 4 0 d .
C22 C 0.1726(3) 0.5407(4) 0.1247(3) 0.0295(14) Uani 1 4 0 d .
C23 C 0.1633(3) 0.4608(3) 0.1051(3) 0.0233(13) Uani 1 4 0 d .
C24 C -0.0178(3) 0.4279(4) 0.1271(3) 0.0284(14) Uani 1 4 0 d .
C25 C -0.0617(3) 0.4280(4) 0.0521(3) 0.0415(17) Uani 1 4 0 d .
C26 C -0.0546(3) 0.4679(4) 0.1767(4) 0.0480(18) Uani 1 4 0 d .
C27 C 0.2182(3) 0.4171(4) 0.0786(3) 0.0296(14) Uani 1 4 0 d .
C28 C 0.2181(3) 0.4458(4) 0.0056(3) 0.0366(15) Uani 1 4 0 d .
C29 C 0.2894(3) 0.4311(4) 0.1259(3) 0.0339(15) Uani 1 4 0 d .
C30 C 0.2053(3) 0.3165(4) 0.2404(3) 0.0249(13) Uani 1 4 0 d .
C31 C 0.2025(3) 0.2331(4) 0.2504(3) 0.0319(15) Uani 1 4 0 d .
C32 C 0.2222(4) 0.1889(4) 0.3199(3) 0.0445(18) Uani 1 4 0 d .
C33 C 0.1971(4) 0.2305(5) 0.3764(4) 0.065(2) Uani 1 4 0 d .
C34 C 0.1304(3) 0.2699(5) 0.3499(3) 0.0395(17) Uani 1 4 0 d .
C35 C 0.1230(3) 0.3490(4) 0.3308(3) 0.0403(17) Uani 1 4 0 d .
C36 C 0.1781(3) 0.4097(5) 0.3292(4) 0.054(2) Uani 1 4 0 d .
C37 C 0.2316(3) 0.3774(4) 0.2971(3) 0.0366(15) Uani 1 4 0 d .
C41 C 0.5654(2) 0.2952(3) 0.1918(3) 0.0231(13) Uani 1 4 0 d .
C43 C 0.5755(3) 0.4296(4) 0.2160(3) 0.0245(13) Uani 1 4 0 d .
C44 C 0.5124(3) 0.4169(4) 0.1782(3) 0.0241(13) Uani 1 4 0 d .
C46 C 0.6777(2) 0.3423(3) 0.2603(3) 0.0205(12) Uani 1 4 0 d .
C47 C 0.6936(3) 0.3215(4) 0.3312(3) 0.0275(13) Uani 1 4 0 d .
C48 C 0.7612(3) 0.3033(3) 0.3619(3) 0.0331(15) Uani 1 4 0 d .
C49 C 0.8106(3) 0.3069(3) 0.3259(3) 0.0333(15) Uani 1 4 0 d .
C50 C 0.7944(3) 0.3307(4) 0.2569(3) 0.0325(15) Uani 1 4 0 d .
C51 C 0.7275(3) 0.3498(3) 0.2220(3) 0.0246(13) Uani 1 4 0 d .
C52 C 0.6408(3) 0.3239(4) 0.3734(3) 0.0372(16) Uani 1 4 0 d .
C53 C 0.6363(3) 0.4094(4) 0.4012(3) 0.0479(19) Uani 1 4 0 d .
C54 C 0.6560(4) 0.2640(5) 0.4339(3) 0.054(2) Uani 1 4 0 d .
C55 C 0.7111(3) 0.3844(4) 0.1494(3) 0.0275(14) Uani 1 4 0 d .
C56 C 0.7259(3) 0.4743(4) 0.1530(3) 0.0352(15) Uani 1 4 0 d .
C57 C 0.7499(3) 0.3442(4) 0.1009(3) 0.0404(17) Uani 1 4 0 d .
C58 C 0.4445(2) 0.2978(3) 0.1242(3) 0.0228(13) Uani 1 4 0 d .
C59 C 0.4237(3) 0.3130(4) 0.0530(3) 0.0273(13) Uani 1 4 0 d .
C60 C 0.3623(3) 0.2792(4) 0.0168(3) 0.0374(15) Uani 1 4 0 d .
C61 C 0.3238(3) 0.2333(4) 0.0511(3) 0.0437(17) Uani 1 4 0 d .
C62 C 0.3463(3) 0.2195(4) 0.1221(3) 0.0386(16) Uani 1 4 0 d .
C63 C 0.4072(3) 0.2512(3) 0.1605(3) 0.0271(14) Uani 1 4 0 d .
C64 C 0.4631(3) 0.3654(4) 0.0132(3) 0.0351(15) Uani 1 4 0 d .
C65 C 0.4235(3) 0.4382(4) -0.0177(3) 0.0440(17) Uani 1 4 0 d .
C66 C 0.4812(5) 0.3149(5) -0.0450(4) 0.073(3) Uani 1 4 0 d .
C67 C 0.4290(3) 0.2368(3) 0.2381(3) 0.0282(14) Uani 1 4 0 d .
C68 C 0.3930(3) 0.2964(4) 0.2757(3) 0.0422(17) Uani 1 4 0 d .
C69 C 0.4179(3) 0.1500(4) 0.2572(3) 0.0420(17) Uani 1 4 0 d .
C70 C 0.6020(3) 0.0427(3) 0.1982(3) 0.0362(15) Uani 1 4 0 d .
C71 C 0.6643(3) 0.0785(4) 0.2220(3) 0.0355(15) Uani 1 4 0 d .
C72 C 0.7162(3) 0.0955(4) 0.1814(4) 0.0494(19) Uani 1 4 0 d .
C73 C 0.6848(3) 0.1244(4) 0.1075(3) 0.0433(17) Uani 1 4 0 d .
C74 C 0.6262(3) 0.1821(4) 0.1051(3) 0.0321(14) Uani 1 4 0 d .
C75 C 0.5577(3) 0.1568(4) 0.0906(3) 0.0315(15) Uani 1 4 0 d .
C76 C 0.5323(4) 0.0713(4) 0.0760(3) 0.0467(18) Uani 1 4 0 d .
C77 C 0.5741(4) 0.0086(4) 0.1265(4) 0.0487(19) Uani 1 4 0 d .
H1 H -0.015(3) 0.263(4) 0.273(2) 0.0547 Uiso 1 4 0 d .
H3 H 0.04858 0.20634 -0.02556 0.0386 Uiso 1 4 0 calc R
H4 H 0.07242 0.35218 -0.02213 0.0349 Uiso 1 4 0 calc R
H8 H 0.11857 -0.04993 0.11201 0.0381 Uiso 1 4 0 calc R
H9 H 0.01148 -0.08361 0.12355 0.0434 Uiso 1 4 0 calc R
H10 H -0.06773 0.01706 0.12347 0.0408 Uiso 1 4 0 calc R
H12 H 0.18186 0.14898 0.09761 0.0353 Uiso 1 4 0 calc R
H13A H 0.17113 0.00612 0.01392 0.0476 Uiso 1 4 0 calc R
H13B H 0.22526 0.07659 0.01517 0.0476 Uiso 1 4 0 calc R
H13C H 0.14617 0.09418 -0.01498 0.0476 Uiso 1 4 0 calc R
H14A H 0.22546 0.06214 0.19501 0.0436 Uiso 1 4 0 calc R
H14B H 0.27451 0.06338 0.14327 0.0436 Uiso 1 4 0 calc R
H14C H 0.22504 -0.0119 0.14288 0.0436 Uiso 1 4 0 calc R
H15 H -0.04087 0.2295 0.11883 0.0409 Uiso 1 4 0 calc R
H16A H -0.07845 0.19967 -0.00157 0.0566 Uiso 1 4 0 calc R
H16B H -0.14097 0.22989 0.02721 0.0566 Uiso 1 4 0 calc R
H16C H -0.13174 0.13558 0.01385 0.0566 Uiso 1 4 0 calc R
H17A H -0.13982 0.11391 0.13586 0.0539 Uiso 1 4 0 calc R
H17B H -0.13774 0.20768 0.15639 0.0539 Uiso 1 4 0 calc R
H17C H -0.08198 0.14691 0.2001 0.0539 Uiso 1 4 0 calc R
H20 H 0.03061 0.57601 0.16547 0.0336 Uiso 1 4 0 calc R
H21 H 0.13213 0.63886 0.16162 0.0386 Uiso 1 4 0 calc R
H22 H 0.21348 0.56687 0.12244 0.0354 Uiso 1 4 0 calc R
H24 H -0.00947 0.37013 0.14185 0.0341 Uiso 1 4 0 calc R
H25A H -0.10623 0.40506 0.05108 0.0498 Uiso 1 4 0 calc R
H25B H -0.0397 0.3953 0.02269 0.0498 Uiso 1 4 0 calc R
H25C H -0.06709 0.48359 0.03447 0.0498 Uiso 1 4 0 calc R
H26A H -0.06494 0.5242 0.16257 0.0576 Uiso 1 4 0 calc R
H26B H -0.0256 0.46644 0.22425 0.0576 Uiso 1 4 0 calc R
H26C H -0.09677 0.43868 0.17508 0.0576 Uiso 1 4 0 calc R
H27 H 0.20839 0.35776 0.0768 0.0356 Uiso 1 4 0 calc R
H28A H 0.17436 0.43309 -0.02644 0.0439 Uiso 1 4 0 calc R
H28B H 0.25439 0.41846 -0.01003 0.0439 Uiso 1 4 0 calc R
H28C H 0.22556 0.50443 0.00614 0.0439 Uiso 1 4 0 calc R
H29A H 0.32187 0.39571 0.1112 0.0407 Uiso 1 4 0 calc R
H29B H 0.28931 0.41875 0.17428 0.0407 Uiso 1 4 0 calc R
H29C H 0.30253 0.48768 0.12251 0.0407 Uiso 1 4 0 calc R
H30 H 0.18925 0.33634 0.19418 0.0299 Uiso 1 4 0 calc R
H31 H 0.18693 0.20076 0.20992 0.0382 Uiso 1 4 0 calc R
H32A H 0.20345 0.13333 0.31362 0.0534 Uiso 1 4 0 calc R
H32B H 0.27214 0.18445 0.33483 0.0534 Uiso 1 4 0 calc R
H33A H 0.19357 0.19022 0.41235 0.0776 Uiso 1 4 0 calc R
H33B H 0.23063 0.2718 0.39894 0.0776 Uiso 1 4 0 calc R
H34 H 0.0907 0.23829 0.34605 0.0474 Uiso 1 4 0 calc R
H35 H 0.07781 0.36845 0.31665 0.0483 Uiso 1 4 0 calc R
H36A H 0.1573 0.45795 0.30281 0.0649 Uiso 1 4 0 calc R
H36B H 0.19943 0.42707 0.37752 0.0649 Uiso 1 4 0 calc R
H37A H 0.26752 0.35181 0.33383 0.0440 Uiso 1 4 0 calc R
H37B H 0.25234 0.42306 0.27749 0.0440 Uiso 1 4 0 calc R
H41 H 0.577(3) 0.121(2) 0.319(3) 0.0571 Uiso 1 4 0 d .
H43 H 0.59448 0.48003 0.23392 0.0293 Uiso 1 4 0 calc R
H44 H 0.47805 0.45659 0.16401 0.0289 Uiso 1 4 0 calc R
H48 H 0.77355 0.28776 0.40955 0.0397 Uiso 1 4 0 calc R
H49 H 0.85604 0.2931 0.34841 0.0399 Uiso 1 4 0 calc R
H50 H 0.82909 0.33414 0.23269 0.0390 Uiso 1 4 0 calc R
H52 H 0.59583 0.3097 0.34187 0.0446 Uiso 1 4 0 calc R
H53A H 0.67989 0.4243 0.43244 0.0575 Uiso 1 4 0 calc R
H53B H 0.60091 0.4113 0.4268 0.0575 Uiso 1 4 0 calc R
H53C H 0.62514 0.44756 0.36213 0.0575 Uiso 1 4 0 calc R
H54A H 0.66537 0.21057 0.41696 0.0650 Uiso 1 4 0 calc R
H54B H 0.61683 0.26033 0.45413 0.0650 Uiso 1 4 0 calc R
H54C H 0.69559 0.28249 0.46959 0.0650 Uiso 1 4 0 calc R
H55 H 0.66154 0.37686 0.12841 0.0330 Uiso 1 4 0 calc R
H56A H 0.69835 0.50097 0.1805 0.0422 Uiso 1 4 0 calc R
H56B H 0.715 0.49686 0.1058 0.0422 Uiso 1 4 0 calc R
H56C H 0.77403 0.48312 0.17505 0.0422 Uiso 1 4 0 calc R
H57A H 0.79773 0.35991 0.11528 0.0485 Uiso 1 4 0 calc R
H57B H 0.73058 0.36182 0.05287 0.0485 Uiso 1 4 0 calc R
H57C H 0.74614 0.28526 0.1038 0.0485 Uiso 1 4 0 calc R
H60 H 0.34666 0.28769 -0.03194 0.0449 Uiso 1 4 0 calc R
H61 H 0.28187 0.21117 0.02589 0.0525 Uiso 1 4 0 calc R
H62 H 0.31953 0.18771 0.14497 0.0464 Uiso 1 4 0 calc R
H64 H 0.50607 0.38361 0.04626 0.0421 Uiso 1 4 0 calc R
H65A H 0.3814 0.42114 -0.05035 0.0528 Uiso 1 4 0 calc R
H65B H 0.45039 0.47058 -0.04249 0.0528 Uiso 1 4 0 calc R
H65C H 0.41288 0.47085 0.01949 0.0528 Uiso 1 4 0 calc R
H66A H 0.50031 0.26284 -0.02595 0.0872 Uiso 1 4 0 calc R
H66B H 0.51449 0.34417 -0.06377 0.0872 Uiso 1 4 0 calc R
H66C H 0.44021 0.30541 -0.08226 0.0872 Uiso 1 4 0 calc R
H67 H 0.47872 0.24809 0.25361 0.0339 Uiso 1 4 0 calc R
H68A H 0.40418 0.35191 0.26514 0.0506 Uiso 1 4 0 calc R
H68B H 0.40777 0.28727 0.32607 0.0506 Uiso 1 4 0 calc R
H68C H 0.34392 0.28834 0.25998 0.0506 Uiso 1 4 0 calc R
H69A H 0.36918 0.13964 0.24914 0.0503 Uiso 1 4 0 calc R
H69B H 0.44008 0.14082 0.30642 0.0503 Uiso 1 4 0 calc R
H69C H 0.43709 0.11332 0.22828 0.0503 Uiso 1 4 0 calc R
H70 H 0.57401 0.03915 0.23 0.0435 Uiso 1 4 0 calc R
H71 H 0.67596 0.09448 0.26951 0.0426 Uiso 1 4 0 calc R
H72A H 0.74252 0.04556 0.17944 0.0592 Uiso 1 4 0 calc R
H72B H 0.74807 0.13719 0.20625 0.0592 Uiso 1 4 0 calc R
H73A H 0.7198 0.15207 0.08911 0.0519 Uiso 1 4 0 calc R
H73B H 0.66839 0.07714 0.07736 0.0519 Uiso 1 4 0 calc R
H74 H 0.63597 0.23791 0.11366 0.0386 Uiso 1 4 0 calc R
H75 H 0.5247 0.19747 0.09003 0.0378 Uiso 1 4 0 calc R
H76A H 0.53332 0.05679 0.02775 0.0560 Uiso 1 4 0 calc R
H76B H 0.48461 0.06875 0.07897 0.0560 Uiso 1 4 0 calc R
H77A H 0.54504 -0.03855 0.12964 0.0584 Uiso 1 4 0 calc R
H77B H 0.61204 -0.01056 0.1078 0.0584 Uiso 1 4 0 calc R

loop_
_atom_site_aniso_label
_atom_site_aniso_U_11
_atom_site_aniso_U_22
_atom_site_aniso_U_33
_atom_site_aniso_U_12
_atom_site_aniso_U_13
_atom_site_aniso_U_23
Rh1 0.0162(2) 0.0311(3) 0.0236(2) -0.0015(2) 0.00361(17) 0.0019(2)
Rh41 0.0164(2) 0.0254(3) 0.0259(2) 0.0013(2) 0.00307(17) -0.0002(2)
F1 0.0212(17) 0.056(2) 0.0313(19) -0.0031(16) 0.0039(14) 0.0066(17)
F2 0.035(2) 0.077(3) 0.049(2) -0.0021(19) 0.0202(18) 0.004(2)
F41 0.045(2) 0.042(2) 0.0275(18) 0.0091(19) 0.0089(16) 0.0021(16)
F42 0.041(2) 0.043(2) 0.042(2) -0.0079(18) 0.0134(17) 0.0034(17)
N2 0.019(2) 0.021(3) 0.026(2) -0.002(2) 0.0015(19) -0.002(2)
N5 0.020(2) 0.025(3) 0.027(3) -0.002(2) 0.006(2) 0.001(2)
N42 0.014(2) 0.030(3) 0.023(2) -0.005(2) 0.0017(19) -0.003(2)
N45 0.010(2) 0.025(3) 0.024(2) 0.001(2) 0.0035(18) -0.001(2)
C1 0.008(2) 0.018(3) 0.037(3) -0.002(2) 0.003(2) 0.005(3)
C3 0.036(3) 0.040(4) 0.019(3) 0.000(3) 0.003(3) -0.006(3)
C4 0.032(3) 0.029(4) 0.024(3) -0.001(3) 0.004(2) 0.004(3)
C6 0.020(3) 0.028(4) 0.024(3) -0.001(3) 0.004(2) -0.001(3)
C7 0.019(3) 0.025(4) 0.027(3) -0.003(3) 0.006(2) -0.003(3)
C8 0.024(3) 0.033(4) 0.038(4) 0.004(3) 0.009(3) -0.002(3)
C9 0.025(3) 0.026(4) 0.059(4) -0.002(3) 0.014(3) 0.001(3)
C10 0.019(3) 0.035(4) 0.050(4) -0.003(3) 0.013(3) -0.002(3)
C11 0.019(3) 0.030(4) 0.031(3) -0.001(3) 0.001(2) 0.001(3)
C12 0.021(3) 0.030(4) 0.037(3) -0.003(3) 0.009(3) -0.003(3)
C13 0.037(4) 0.039(4) 0.048(4) -0.011(3) 0.020(3) -0.009(3)
C14 0.022(3) 0.034(4) 0.052(4) -0.001(3) 0.007(3) -0.001(3)
C15 0.015(3) 0.036(4) 0.049(4) -0.005(3) 0.003(3) -0.005(3)
C16 0.031(4) 0.046(5) 0.056(4) 0.002(3) -0.006(3) -0.009(3)
C17 0.024(3) 0.042(4) 0.071(5) 0.003(3) 0.018(3) 0.003(4)
C18 0.019(3) 0.022(4) 0.021(3) -0.003(2) 0.002(2) -0.002(2)
C19 0.019(3) 0.029(4) 0.024(3) -0.001(3) 0.003(2) 0.002(3)
C20 0.020(3) 0.031(4) 0.033(3) 0.001(3) 0.007(3) -0.003(3)
C21 0.028(3) 0.024(4) 0.041(4) -0.005(3) 0.001(3) -0.004(3)
C22 0.014(3) 0.034(4) 0.039(3) -0.006(3) 0.005(3) 0.004(3)
C23 0.019(3) 0.024(4) 0.024(3) -0.001(3) 0.000(2) 0.005(2)
C24 0.016(3) 0.030(4) 0.037(3) -0.002(3) 0.003(2) 0.005(3)
C25 0.023(3) 0.054(5) 0.045(4) -0.006(3) 0.002(3) 0.009(3)
C26 0.031(4) 0.057(5) 0.062(5) -0.005(3) 0.022(3) -0.007(4)
C27 0.022(3) 0.034(4) 0.033(3) 0.003(3) 0.007(3) 0.006(3)
C28 0.031(3) 0.040(4) 0.041(4) 0.004(3) 0.012(3) 0.007(3)
C29 0.019(3) 0.042(4) 0.041(4) 0.004(3) 0.008(3) 0.009(3)
C30 0.015(3) 0.027(4) 0.030(3) 0.000(3) 0.001(2) 0.004(3)
C31 0.022(3) 0.040(4) 0.030(3) 0.004(3) -0.000(3) -0.004(3)
C32 0.057(4) 0.027(4) 0.039(4) 0.023(3) -0.009(3) 0.002(3)
C33 0.038(4) 0.113(7) 0.041(4) 0.010(4) 0.006(3) 0.031(4)
C34 0.017(3) 0.076(6) 0.024(3) -0.000(3) 0.001(2) 0.012(3)
C35 0.026(3) 0.067(5) 0.030(3) -0.011(3) 0.011(3) -0.011(3)
C36 0.044(4) 0.073(6) 0.050(4) -0.029(4) 0.021(4) -0.028(4)
C37 0.028(3) 0.038(4) 0.044(4) -0.007(3) 0.009(3) -0.011(3)
C41 0.011(2) 0.038(4) 0.022(3) -0.006(3) 0.006(2) -0.006(2)
C43 0.019(3) 0.025(4) 0.031(3) -0.003(3) 0.008(2) 0.000(3)
C44 0.014(3) 0.025(4) 0.031(3) 0.002(3) 0.002(2) 0.002(3)
C46 0.011(2) 0.022(3) 0.026(3) -0.002(2) -0.001(2) -0.001(2)
C47 0.022(3) 0.029(4) 0.028(3) -0.008(3) -0.000(2) -0.000(3)
C48 0.032(3) 0.028(4) 0.033(3) -0.005(3) -0.006(3) 0.012(3)
C49 0.015(3) 0.027(4) 0.052(4) 0.000(3) -0.003(3) -0.002(3)
C50 0.012(3) 0.036(4) 0.049(4) 0.001(3) 0.007(3) -0.012(3)
C51 0.014(3) 0.026(4) 0.032(3) -0.005(2) 0.002(2) -0.006(2)
C52 0.028(3) 0.055(5) 0.025(3) -0.015(3) 0.002(3) -0.001(3)
C53 0.037(4) 0.079(6) 0.032(4) -0.016(4) 0.017(3) -0.016(3)
C54 0.055(5) 0.076(6) 0.028(3) -0.031(4) 0.002(3) 0.006(3)
C55 0.017(3) 0.036(4) 0.029(3) -0.003(3) 0.005(2) 0.002(3)
C56 0.033(3) 0.044(4) 0.030(3) 0.001(3) 0.009(3) 0.008(3)
C57 0.032(3) 0.053(5) 0.040(4) -0.013(3) 0.015(3) -0.015(3)
C58 0.009(2) 0.023(4) 0.033(3) -0.001(2) -0.001(2) -0.005(2)
C59 0.015(3) 0.037(4) 0.027(3) 0.001(3) 0.000(2) -0.006(3)
C60 0.025(3) 0.048(4) 0.032(3) -0.001(3) -0.008(3) 0.002(3)
C61 0.030(3) 0.044(5) 0.048(4) -0.018(3) -0.008(3) 0.001(3)
C62 0.025(3) 0.038(4) 0.050(4) -0.007(3) 0.002(3) 0.015(3)
C63 0.011(3) 0.035(4) 0.032(3) 0.003(2) -0.001(2) 0.002(3)
C64 0.020(3) 0.060(5) 0.023(3) -0.009(3) 0.002(2) 0.002(3)
C65 0.032(4) 0.044(5) 0.054(4) -0.011(3) 0.007(3) 0.011(3)
C66 0.091(6) 0.077(6) 0.065(5) 0.033(5) 0.047(5) 0.030(5)
C67 0.019(3) 0.032(4) 0.032(3) -0.002(3) 0.004(2) 0.010(3)
C68 0.035(4) 0.043(4) 0.048(4) 0.005(3) 0.010(3) 0.006(3)
C69 0.035(4) 0.046(5) 0.043(4) -0.003(3) 0.007(3) 0.007(3)
C70 0.049(4) 0.014(4) 0.049(4) 0.001(3) 0.019(3) -0.002(3)
C71 0.030(3) 0.035(4) 0.043(4) 0.015(3) 0.010(3) 0.009(3)
C72 0.036(4) 0.050(5) 0.068(5) 0.019(3) 0.025(4) 0.015(4)
C73 0.040(4) 0.039(4) 0.060(4) 0.007(3) 0.030(3) 0.001(3)
C74 0.032(3) 0.031(4) 0.035(3) -0.003(3) 0.012(3) -0.007(3)
C75 0.036(3) 0.034(4) 0.025(3) -0.004(3) 0.010(3) -0.010(3)
C76 0.051(4) 0.040(5) 0.047(4) -0.012(4) 0.009(3) -0.017(3)
C77 0.060(5) 0.027(4) 0.060(5) -0.011(4) 0.018(4) -0.013(3)

loop_
_atom_type_symbol
_atom_type_description
_atom_type_scat_dispersion_real
_atom_type_scat_dispersion_imag
_atom_type_scat_source
C C 0.0033 0.0016
;
International Tables for Crystallography
(1992, Vol. C, Tables 4.2.6.8 and 6.1.1.4)
;
H H 0.0000 0.0000
;
International Tables for Crystallography
(1992, Vol. C, Table 6.1.1.4)
;
F F 0.0171 0.0103
;
International Tables for Crystallography
(1992, Vol. C, Tables 4.2.6.8 and 6.1.1.4)
;
N N 0.0061 0.0033
;
International Tables for Crystallography
(1992, Vol. C, Tables 4.2.6.8 and 6.1.1.4)
;
Rh Rh -1.1178 0.9187
;
International Tables for Crystallography
(1992, Vol. C, Tables 4.2.6.8 and 6.1.1.4)
;

loop_
_geom_angle_atom_site_label_1
_geom_angle_atom_site_label_2
_geom_angle_atom_site_label_3
_geom_angle
_geom_angle_publ_flag
F1 Rh1 C1 93.09(16) yes
F1 Rh1 C30 163.89(19) yes
F1 Rh1 C31 156.0(2) yes
F1 Rh1 C34 89.21(17) yes
F1 Rh1 C35 87.75(19) yes
C1 Rh1 C30 89.9(2) yes
C1 Rh1 C31 93.7(2) yes
C1 Rh1 C34 172.3(2) yes
C1 Rh1 C35 151.2(2) yes
C30 Rh1 C31 39.0(2) yes
C30 Rh1 C34 89.9(2) yes
C30 Rh1 C35 82.1(2) yes
C31 Rh1 C34 81.4(2) yes
C31 Rh1 C35 97.1(2) yes
C34 Rh1 C35 36.2(3) yes
F41 Rh41 C41 89.14(18) yes
F41 Rh41 C70 90.4(2) yes
F41 Rh41 C71 89.0(2) yes
F41 Rh41 C74 165.38(17) yes
F41 Rh41 C75 154.8(2) yes
C41 Rh41 C70 170.6(2) yes
C41 Rh41 C71 152.8(2) yes
C41 Rh41 C74 92.7(2) yes
C41 Rh41 C75 94.5(2) yes
C70 Rh41 C71 36.5(2) yes
C70 Rh41 C74 90.1(3) yes
C70 Rh41 C75 82.1(2) yes
C71 Rh41 C74 82.7(2) yes
C71 Rh41 C75 98.6(2) yes
C74 Rh41 C75 39.4(2) yes
C1 N2 C3 111.2(5) yes
C1 N2 C6 126.4(5) yes
C3 N2 C6 122.2(4) yes
C1 N5 C4 110.8(4) yes
C1 N5 C18 126.3(4) yes
C4 N5 C18 122.8(5) yes
C41 N42 C43 111.4(4) yes
C41 N42 C46 122.8(4) yes
C43 N42 C46 125.8(4) yes
C41 N45 C44 111.7(4) yes
C41 N45 C58 124.7(4) yes
C44 N45 C58 123.6(4) yes
Rh1 C1 N2 132.2(4) yes
Rh1 C1 N5 124.3(4) yes
N2 C1 N5 103.5(4) yes
N2 C3 C4 107.8(5) yes
N5 C4 C3 106.7(5) yes
N2 C6 C7 119.4(5) yes
N2 C6 C11 118.3(5) yes
C7 C6 C11 122.1(5) yes
C6 C7 C8 118.0(5) yes
C6 C7 C12 123.2(5) yes
C8 C7 C12 118.8(5) yes
C7 C8 C9 121.4(6) yes
C8 C9 C10 119.6(6) yes
C9 C10 C11 122.2(6) yes
C6 C11 C10 116.7(5) yes
C6 C11 C15 121.9(5) yes
C10 C11 C15 121.4(5) yes
C7 C12 C13 110.4(4) yes
C7 C12 C14 112.1(5) yes
C13 C12 C14 109.9(5) yes
C11 C15 C16 110.1(5) yes
C11 C15 C17 112.5(5) yes
C16 C15 C17 110.2(5) yes
N5 C18 C19 118.9(5) yes
N5 C18 C23 119.6(5) yes
C19 C18 C23 121.4(5) yes
C18 C19 C20 117.9(5) yes
C18 C19 C24 121.0(5) yes
C20 C19 C24 121.0(5) yes
C19 C20 C21 121.6(6) yes
C20 C21 C22 119.1(5) yes
C21 C22 C23 122.0(5) yes
C18 C23 C22 117.9(5) yes
C18 C23 C27 122.8(5) yes
C22 C23 C27 119.3(5) yes
C19 C24 C25 110.2(5) yes
C19 C24 C26 112.8(5) yes
C25 C24 C26 111.2(5) yes
C23 C27 C28 110.6(5) yes
C23 C27 C29 112.3(5) yes
C28 C27 C29 108.1(5) yes
Rh1 C30 C31 70.1(3) yes
Rh1 C30 C37 112.7(4) yes
C31 C30 C37 125.0(5) yes
Rh1 C31 C30 71.0(3) yes
Rh1 C31 C32 109.9(4) yes
C30 C31 C32 126.3(5) yes
C31 C32 C33 113.1(6) yes
C32 C33 C34 112.8(5) yes
Rh1 C34 C33 111.0(5) yes
Rh1 C34 C35 69.6(4) yes
C33 C34 C35 123.4(6) yes
Rh1 C35 C34 74.2(4) yes
Rh1 C35 C36 106.9(5) yes
C34 C35 C36 127.8(6) yes
C35 C36 C37 113.4(6) yes
C30 C37 C36 113.3(5) yes
Rh41 C41 N42 123.8(3) yes
Rh41 C41 N45 133.4(4) yes
N42 C41 N45 102.7(4) yes
N42 C43 C44 107.2(5) yes
N45 C44 C43 107.1(5) yes
N42 C46 C47 119.4(5) yes
N42 C46 C51 118.0(4) yes
C47 C46 C51 122.6(4) yes
C46 C47 C48 116.6(5) yes
C46 C47 C52 121.7(5) yes
C48 C47 C52 121.6(5) yes
C47 C48 C49 122.4(5) yes
C48 C49 C50 120.1(5) yes
C49 C50 C51 121.1(6) yes
C46 C51 C50 117.1(5) yes
C46 C51 C55 121.8(4) yes
C50 C51 C55 120.9(5) yes
C47 C52 C53 109.7(5) yes
C47 C52 C54 112.5(5) yes
C53 C52 C54 109.6(5) yes
C51 C55 C56 109.4(4) yes
C51 C55 C57 114.0(5) yes
C56 C55 C57 109.0(5) yes
N45 C58 C59 118.2(5) yes
N45 C58 C63 118.2(4) yes
C59 C58 C63 123.5(4) yes
C58 C59 C60 117.2(5) yes
C58 C59 C64 124.0(4) yes
C60 C59 C64 118.8(5) yes
C59 C60 C61 120.8(5) yes
C60 C61 C62 120.2(5) yes
C61 C62 C63 121.3(6) yes
C58 C63 C62 116.9(5) yes
C58 C63 C67 123.3(4) yes
C62 C63 C67 119.8(5) yes
C59 C64 C65 111.6(5) yes
C59 C64 C66 109.5(5) yes
C65 C64 C66 109.6(5) yes
C63 C67 C68 109.8(5) yes
C63 C67 C69 112.2(5) yes
C68 C67 C69 111.6(5) yes
Rh41 C70 C71 69.6(3) yes
Rh41 C70 C77 110.7(4) yes
C71 C70 C77 125.8(7) yes
Rh41 C71 C70 73.8(3) yes
Rh41 C71 C72 105.9(4) yes
C70 C71 C72 127.6(6) yes
C71 C72 C73 112.9(5) yes
C72 C73 C74 111.5(6) yes
Rh41 C74 C73 111.8(4) yes
Rh41 C74 C75 68.8(3) yes
C73 C74 C75 123.2(5) yes
Rh41 C75 C74 71.8(3) yes
Rh41 C75 C76 110.5(4) yes
C74 C75 C76 126.2(6) yes
C75 C76 C77 113.4(5) yes
C70 C77 C76 112.4(5) yes
Rh1 F1 H1 124(3) no
Rh41 F41 H41 117(3) no
N2 C3 H3 126.108 no
C4 C3 H3 126.085 no
N5 C4 H4 126.640 no
C3 C4 H4 126.661 no
C7 C8 H8 119.290 no
C9 C8 H8 119.300 no
C8 C9 H9 120.197 no
C10 C9 H9 120.221 no
C9 C10 H10 118.920 no
C11 C10 H10 118.927 no
C7 C12 H12 108.139 no
C13 C12 H12 108.139 no
C14 C12 H12 108.135 no
C12 C13 H13A 109.465 no
C12 C13 H13B 109.471 no
C12 C13 H13C 109.471 no
H13A C13 H13B 109.477 no
H13A C13 H13C 109.466 no
H13B C13 H13C 109.478 no
C12 C14 H14A 109.470 no
C12 C14 H14B 109.469 no
C12 C14 H14C 109.473 no
H14A C14 H14B 109.474 no
H14A C14 H14C 109.461 no
H14B C14 H14C 109.479 no
C11 C15 H15 107.958 no
C16 C15 H15 107.962 no
C17 C15 H15 107.949 no
C15 C16 H16A 109.475 no
C15 C16 H16B 109.476 no
C15 C16 H16C 109.484 no
H16A C16 H16B 109.457 no
H16A C16 H16C 109.469 no
H16B C16 H16C 109.467 no
C15 C17 H17A 109.467 no
C15 C17 H17B 109.467 no
C15 C17 H17C 109.473 no
H17A C17 H17B 109.471 no
H17A C17 H17C 109.474 no
H17B C17 H17C 109.477 no
C19 C20 H20 119.171 no
C21 C20 H20 119.190 no
C20 C21 H21 120.437 no
C22 C21 H21 120.455 no
C21 C22 H22 118.981 no
C23 C22 H22 118.989 no
C19 C24 H24 107.453 no
C25 C24 H24 107.454 no
C26 C24 H24 107.461 no
C24 C25 H25A 109.461 no
C24 C25 H25B 109.479 no
C24 C25 H25C 109.472 no
H25A C25 H25B 109.479 no
H25A C25 H25C 109.457 no
H25B C25 H25C 109.480 no
C24 C26 H26A 109.475 no
C24 C26 H26B 109.474 no
C24 C26 H26C 109.469 no
H26A C26 H26B 109.463 no
H26A C26 H26C 109.478 no
H26B C26 H26C 109.468 no
C23 C27 H27 108.591 no
C28 C27 H27 108.601 no
C29 C27 H27 108.605 no
C27 C28 H28A 109.476 no
C27 C28 H28B 109.472 no
C27 C28 H28C 109.475 no
H28A C28 H28B 109.470 no
H28A C28 H28C 109.463 no
H28B C28 H28C 109.470 no
C27 C29 H29A 109.472 no
C27 C29 H29B 109.480 no
C27 C29 H29C 109.472 no
H29A C29 H29B 109.467 no
H29A C29 H29C 109.463 no
H29B C29 H29C 109.474 no
Rh1 C30 H30 87.222 no
C31 C30 H30 117.504 no
C37 C30 H30 117.486 no
Rh1 C31 H31 89.097 no
C30 C31 H31 116.847 no
C32 C31 H31 116.846 no
C31 C32 H32A 108.961 no
C31 C32 H32B 108.974 no
C33 C32 H32A 108.972 no
C33 C32 H32B 108.964 no
H32A C32 H32B 107.766 no
C32 C33 H33A 109.027 no
C32 C33 H33B 109.029 no
C34 C33 H33A 109.029 no
C34 C33 H33B 109.029 no
H33A C33 H33B 107.798 no
Rh1 C34 H34 89.351 no
C33 C34 H34 118.318 no
C35 C34 H34 118.306 no
Rh1 C35 H35 88.785 no
C34 C35 H35 116.096 no
C36 C35 H35 116.094 no
C35 C36 H36A 108.894 no
C35 C36 H36B 108.882 no
C37 C36 H36A 108.899 no
C37 C36 H36B 108.896 no
H36A C36 H36B 107.720 no
C30 C37 H37A 108.915 no
C30 C37 H37B 108.933 no
C36 C37 H37A 108.918 no
C36 C37 H37B 108.924 no
H37A C37 H37B 107.749 no
N42 C43 H43 126.429 no
C44 C43 H43 126.412 no
N45 C44 H44 126.452 no
C43 C44 H44 126.467 no
C47 C48 H48 118.779 no
C49 C48 H48 118.776 no
C48 C49 H49 119.968 no
C50 C49 H49 119.977 no
C49 C50 H50 119.460 no
C51 C50 H50 119.464 no
C47 C52 H52 108.327 no
C53 C52 H52 108.332 no
C54 C52 H52 108.328 no
C52 C53 H53A 109.473 no
C52 C53 H53B 109.466 no
C52 C53 H53C 109.469 no
H53A C53 H53B 109.478 no
H53A C53 H53C 109.480 no
H53B C53 H53C 109.461 no
C52 C54 H54A 109.480 no
C52 C54 H54B 109.462 no
C52 C54 H54C 109.479 no
H54A C54 H54B 109.469 no
H54A C54 H54C 109.480 no
H54B C54 H54C 109.457 no
C51 C55 H55 108.106 no
C56 C55 H55 108.103 no
C57 C55 H55 108.099 no
C55 C56 H56A 109.468 no
C55 C56 H56B 109.468 no
C55 C56 H56C 109.478 no
H56A C56 H56B 109.475 no
H56A C56 H56C 109.476 no
H56B C56 H56C 109.462 no
C55 C57 H57A 109.478 no
C55 C57 H57B 109.469 no
C55 C57 H57C 109.473 no
H57A C57 H57B 109.471 no
H57A C57 H57C 109.469 no
H57B C57 H57C 109.467 no
C59 C60 H60 119.584 no
C61 C60 H60 119.580 no
C60 C61 H61 119.876 no
C62 C61 H61 119.885 no
C61 C62 H62 119.338 no
C63 C62 H62 119.358 no
C59 C64 H64 108.700 no
C65 C64 H64 108.692 no
C66 C64 H64 108.695 no
C64 C65 H65A 109.475 no
C64 C65 H65B 109.482 no
C64 C65 H65C 109.475 no
H65A C65 H65B 109.469 no
H65A C65 H65C 109.460 no
H65B C65 H65C 109.466 no
C64 C66 H66A 109.469 no
C64 C66 H66B 109.474 no
C64 C66 H66C 109.463 no
H66A C66 H66B 109.466 no
H66A C66 H66C 109.469 no
H66B C66 H66C 109.487 no
C63 C67 H67 107.653 no
C68 C67 H67 107.653 no
C69 C67 H67 107.652 no
C67 C68 H68A 109.477 no
C67 C68 H68B 109.467 no
C67 C68 H68C 109.465 no
H68A C68 H68B 109.471 no
H68A C68 H68C 109.472 no
H68B C68 H68C 109.474 no
C67 C69 H69A 109.478 no
C67 C69 H69B 109.479 no
C67 C69 H69C 109.477 no
H69A C69 H69B 109.453 no
H69A C69 H69C 109.469 no
H69B C69 H69C 109.471 no
Rh41 C70 H70 89.693 no
C71 C70 H70 117.103 no
C77 C70 H70 117.089 no
Rh41 C71 H71 90.293 no
C70 C71 H71 116.192 no
C72 C71 H71 116.181 no
C71 C72 H72A 109.012 no
C71 C72 H72B 109.015 no
C73 C72 H72A 109.011 no
C73 C72 H72B 109.017 no
H72A C72 H72B 107.798 no
C72 C73 H73A 109.318 no
C72 C73 H73B 109.322 no
C74 C73 H73A 109.321 no
C74 C73 H73B 109.312 no
H73A C73 H73B 107.967 no
Rh41 C74 H74 89.449 no
C73 C74 H74 118.386 no
C75 C74 H74 118.388 no
Rh41 C75 H75 87.550 no
C74 C75 H75 116.916 no
C76 C75 H75 116.925 no
C75 C76 H76A 108.893 no
C75 C76 H76B 108.902 no
C77 C76 H76A 108.892 no
C77 C76 H76B 108.894 no
H76A C76 H76B 107.713 no
C70 C77 H77A 109.139 no
C70 C77 H77B 109.135 no
C76 C77 H77A 109.125 no
C76 C77 H77B 109.133 no
H77A C77 H77B 107.846 no
F1 H1 F2 161(6) no
F41 H41 F42 154(5) no

loop_
_geom_bond_atom_site_label_1
_geom_bond_atom_site_label_2
_geom_bond_distance
_geom_bond_publ_flag
Rh1 F1 2.089(3) yes
Rh1 C1 2.047(5) yes
Rh1 C30 2.099(5) yes
Rh1 C31 2.087(6) yes
Rh1 C34 2.213(6) yes
Rh1 C35 2.156(6) yes
Rh41 F41 2.069(3) yes
Rh41 C41 2.035(6) yes
Rh41 C70 2.216(6) yes
Rh41 C71 2.163(6) yes
Rh41 C74 2.120(6) yes
Rh41 C75 2.081(5) yes
N2 C1 1.360(7) yes
N2 C3 1.383(7) yes
N2 C6 1.452(7) yes
N5 C1 1.381(7) yes
N5 C4 1.391(7) yes
N5 C18 1.437(7) yes
N42 C41 1.379(7) yes
N42 C43 1.370(7) yes
N42 C46 1.444(6) yes
N45 C41 1.365(6) yes
N45 C44 1.373(7) yes
N45 C58 1.452(6) yes
C3 C4 1.330(9) yes
C6 C7 1.386(8) yes
C6 C11 1.424(8) yes
C7 C8 1.386(8) yes
C7 C12 1.527(8) yes
C8 C9 1.376(9) yes
C9 C10 1.381(9) yes
C10 C11 1.377(9) yes
C11 C15 1.527(8) yes
C12 C13 1.526(9) yes
C12 C14 1.541(7) yes
C15 C16 1.541(8) yes
C15 C17 1.529(10) yes
C18 C19 1.410(8) yes
C18 C23 1.408(8) yes
C19 C20 1.380(8) yes
C19 C24 1.533(8) yes
C20 C21 1.389(8) yes
C21 C22 1.384(9) yes
C22 C23 1.376(8) yes
C23 C27 1.530(8) yes
C24 C25 1.533(7) yes
C24 C26 1.527(10) yes
C27 C28 1.523(8) yes
C27 C29 1.538(7) yes
C30 C31 1.397(9) yes
C30 C37 1.506(8) yes
C31 C32 1.522(8) yes
C32 C33 1.508(11) yes
C33 C34 1.482(9) yes
C34 C35 1.359(10) yes
C35 C36 1.511(10) yes
C36 C37 1.492(10) yes
C43 C44 1.334(7) yes
C46 C47 1.403(8) yes
C46 C51 1.417(8) yes
C47 C48 1.393(7) yes
C47 C52 1.521(9) yes
C48 C49 1.374(9) yes
C49 C50 1.380(9) yes
C50 C51 1.402(7) yes
C51 C55 1.507(8) yes
C52 C53 1.529(10) yes
C52 C54 1.527(9) yes
C55 C56 1.514(8) yes
C55 C57 1.538(9) yes
C58 C59 1.392(8) yes
C58 C63 1.400(8) yes
C59 C60 1.395(7) yes
C59 C64 1.528(9) yes
C60 C61 1.384(10) yes
C61 C62 1.386(9) yes
C62 C63 1.385(7) yes
C63 C67 1.510(8) yes
C64 C65 1.494(9) yes
C64 C66 1.541(11) yes
C67 C68 1.529(9) yes
C67 C69 1.516(9) yes
C70 C71 1.374(8) yes
C70 C77 1.502(9) yes
C71 C72 1.506(10) yes
C72 C73 1.522(9) yes
C73 C74 1.520(9) yes
C74 C75 1.416(8) yes
C75 C76 1.508(9) yes
C76 C77 1.542(9) yes
F1 H1 0.97(6) no
F2 H1 1.39(5) no
F41 H41 0.99(4) no
F42 H41 1.38(5) no
C3 H3 0.950 no
C4 H4 0.950 no
C8 H8 0.950 no
C9 H9 0.950 no
C10 H10 0.950 no
C12 H12 1.000 no
C13 H13A 0.980 no
C13 H13B 0.980 no
C13 H13C 0.980 no
C14 H14A 0.980 no
C14 H14B 0.980 no
C14 H14C 0.980 no
C15 H15 1.000 no
C16 H16A 0.980 no
C16 H16B 0.980 no
C16 H16C 0.980 no
C17 H17A 0.980 no
C17 H17B 0.980 no
C17 H17C 0.980 no
C20 H20 0.950 no
C21 H21 0.950 no
C22 H22 0.950 no
C24 H24 1.000 no
C25 H25A 0.980 no
C25 H25B 0.980 no
C25 H25C 0.980 no
C26 H26A 0.980 no
C26 H26B 0.980 no
C26 H26C 0.980 no
C27 H27 1.000 no
C28 H28A 0.980 no
C28 H28B 0.980 no
C28 H28C 0.980 no
C29 H29A 0.980 no
C29 H29B 0.980 no
C29 H29C 0.980 no
C30 H30 0.950 no
C31 H31 0.950 no
C32 H32A 0.990 no
C32 H32B 0.990 no
C33 H33A 0.990 no
C33 H33B 0.990 no
C34 H34 0.950 no
C35 H35 0.950 no
C36 H36A 0.990 no
C36 H36B 0.990 no
C37 H37A 0.990 no
C37 H37B 0.990 no
C43 H43 0.950 no
C44 H44 0.950 no
C48 H48 0.950 no
C49 H49 0.950 no
C50 H50 0.950 no
C52 H52 1.000 no
C53 H53A 0.980 no
C53 H53B 0.980 no
C53 H53C 0.980 no
C54 H54A 0.980 no
C54 H54B 0.980 no
C54 H54C 0.980 no
C55 H55 1.000 no
C56 H56A 0.980 no
C56 H56B 0.980 no
C56 H56C 0.980 no
C57 H57A 0.980 no
C57 H57B 0.980 no
C57 H57C 0.980 no
C60 H60 0.950 no
C61 H61 0.950 no
C62 H62 0.950 no
C64 H64 1.000 no
C65 H65A 0.980 no
C65 H65B 0.980 no
C65 H65C 0.980 no
C66 H66A 0.980 no
C66 H66B 0.980 no
C66 H66C 0.980 no
C67 H67 1.000 no
C68 H68A 0.980 no
C68 H68B 0.980 no
C68 H68C 0.980 no
C69 H69A 0.980 no
C69 H69B 0.980 no
C69 H69C 0.980 no
C70 H70 0.950 no
C71 H71 0.950 no
C72 H72A 0.990 no
C72 H72B 0.990 no
C73 H73A 0.990 no
C73 H73B 0.990 no
C74 H74 0.950 no
C75 H75 0.950 no
C76 H76A 0.990 no
C76 H76B 0.990 no
C77 H77A 0.990 no
C77 H77B 0.990 no

loop_
_geom_contact_atom_site_label_1
_geom_contact_atom_site_label_2
_geom_contact_distance
_geom_contact_publ_flag
_geom_contact_site_symmetry_2
Rh1 C18 3.427(5) no .
Rh41 C46 3.330(5) no .
F1 C15 3.103(7) no .
F1 C17 3.156(7) no .
F1 C24 3.185(7) no .
F1 C26 3.402(8) no .
F2 C34 3.237(7) no .
F2 C35 3.482(8) no .
F41 N42 3.449(6) no .
F41 C46 3.569(6) no .
F41 C47 3.264(7) no .
F41 C52 2.964(7) no .
F41 C54 3.087(7) no .
F41 C67 3.253(6) no .
F41 C69 3.298(7) no .
F42 C70 3.576(8) no .
N2 C12 2.938(7) no .
N2 C15 2.920(8) no .
N2 C16 3.521(7) no .
N2 C18 3.556(7) no .
N5 C6 3.575(7) no .
N5 C24 2.895(8) no .
N5 C25 3.315(7) no .
N5 C27 2.947(7) no .
N5 C30 3.383(6) no .
N42 C52 2.916(7) no .
N42 C53 3.523(8) no .
N42 C55 2.897(8) no .
N42 C58 3.558(6) no .
N45 C46 3.540(6) no .
N45 C64 2.931(7) no .
N45 C67 2.916(7) no .
N45 C75 3.560(8) no .
C1 C7 3.452(8) no .
C1 C11 3.315(8) no .
C1 C15 3.402(8) no .
C1 C19 3.240(8) no .
C1 C23 3.530(8) no .
C1 C24 3.285(8) no .
C3 C7 3.265(8) no .
C3 C11 3.361(9) no .
C3 C12 3.473(8) no .
C3 C18 3.558(8) no .
C4 C6 3.577(8) no .
C4 C19 3.436(8) no .
C4 C23 3.221(8) no .
C4 C25 3.518(9) no .
C4 C27 3.325(8) no .
C6 C9 2.754(8) no .
C6 C13 3.485(9) no .
C6 C16 3.393(8) no .
C7 C10 2.780(8) no .
C8 C11 2.793(8) no .
C8 C13 3.164(9) no .
C8 C14 2.983(8) no .
C10 C16 3.319(9) no .
C10 C17 2.948(9) no .
C18 C21 2.770(8) no .
C18 C25 3.248(7) no .
C18 C28 3.506(9) no .
C18 C30 3.410(7) no .
C19 C22 2.787(8) no .
C20 C23 2.790(8) no .
C20 C25 3.416(8) no .
C20 C26 2.904(9) no .
C22 C28 3.160(9) no .
C22 C29 2.987(8) no .
C23 C30 3.530(8) no .
C30 C33 3.090(10) no .
C31 C36 3.406(10) no .
C32 C35 3.370(10) no .
C32 C37 3.162(9) no .
C33 C36 3.101(11) no .
C33 C37 3.069(11) no .
C34 C37 3.096(9) no .
C41 C47 3.326(7) no .
C41 C51 3.334(7) no .
C41 C52 3.576(7) no .
C41 C55 3.599(8) no .
C41 C59 3.470(6) no .
C41 C63 3.212(7) no .
C41 C67 3.281(8) no .
C43 C47 3.386(7) no .
C43 C51 3.342(8) no .
C43 C52 3.534(8) no .
C43 C53 3.585(8) no .
C43 C55 3.429(8) no .
C43 C58 3.573(7) no .
C44 C46 3.576(7) no .
C44 C59 3.184(7) no .
C44 C63 3.443(8) no .
C44 C64 3.284(7) no .
C46 C49 2.761(7) no .
C46 C53 3.303(9) no .
C46 C56 3.360(8) no .
C47 C50 2.813(9) no .
C48 C51 2.793(8) no .
C48 C53 3.340(9) no .
C48 C54 2.929(10) no .
C50 C56 3.223(8) no .
C50 C57 3.005(9) no .
C58 C61 2.741(7) no .
C58 C65 3.589(9) no .
C58 C68 3.418(9) no .
C58 C75 3.461(8) no .
C59 C62 2.797(9) no .
C60 C63 2.803(8) no .
C60 C65 3.061(9) no .
C60 C66 3.034(12) no .
C62 C68 3.216(9) no .
C62 C69 2.944(8) no .
C70 C73 3.069(10) no .
C71 C76 3.427(8) no .
C72 C75 3.437(8) no .
C72 C77 3.173(10) no .
C73 C76 3.140(9) no .
C73 C77 3.054(10) no .
C74 C77 3.124(9) no .
F2 C3 3.558(6) no 4_555
F2 C9 3.566(7) no 2_555
F2 C21 3.557(7) no 2_545
F2 C49 3.266(7) no 1_455
F42 C29 3.384(7) no 2_645
F42 C44 3.140(6) no 2_645
F42 C65 3.592(8) no 2_645
F42 C66 3.576(10) no 4_555
C3 F2 3.558(6) no 4_554
C9 F2 3.566(7) no 2_545
C21 F2 3.557(7) no 2_555
C29 F42 3.384(7) no 2_655
C44 F42 3.140(6) no 2_655
C49 F2 3.266(7) no 1_655
C65 F42 3.592(8) no 2_655
C66 F42 3.576(10) no 4_554
Rh1 H15 3.3890 no .
Rh1 H24 2.9824 no .
Rh1 H32A 3.2934 no .
Rh1 H36A 3.2817 no .
Rh1 H37A 3.5945 no .
Rh41 H67 3.0372 no .
Rh41 H69C 3.5112 no .
Rh41 H72B 3.2161 no .
Rh41 H73B 3.5551 no .
Rh41 H76B 3.2957 no .
F1 H15 2.3847 no .
F1 H17B 3.1288 no .
F1 H17C 2.7774 no .
F1 H24 2.3150 no .
F1 H26B 3.1234 no .
F1 H26C 3.3334 no .
F1 H34 2.5834 no .
F1 H35 2.4309 no .
F2 H17C 3.2664 no .
F2 H34 2.4729 no .
F2 H35 2.9356 no .
F41 H52 2.3848 no .
F41 H54A 2.5752 no .
F41 H54B 3.2949 no .
F41 H67 2.4348 no .
F41 H69B 3.0152 no .
F41 H69C 3.1351 no .
F41 H70 2.6029 no .
F41 H71 2.4857 no .
F42 H54A 2.9352 no .
F42 H69B 3.1664 no .
F42 H70 2.8086 no .
F42 H71 3.1292 no .
N2 H4 3.1156 no .
N2 H12 2.4855 no .
N2 H13C 3.4107 no .
N2 H15 2.5248 no .
N2 H16A 3.0609 no .
N2 H24 3.4032 no .
N2 H30 3.5129 no .
N2 H31 3.0248 no .
N5 H3 3.1066 no .
N5 H15 3.4237 no .
N5 H24 2.5725 no .
N5 H25B 2.7735 no .
N5 H27 2.4920 no .
N5 H28A 3.4984 no .
N5 H30 2.5557 no .
N5 H31 3.5880 no .
N42 H44 3.0989 no .
N42 H52 2.5263 no .
N42 H53C 3.0668 no .
N42 H55 2.4380 no .
N42 H56A 3.2663 no .
N42 H67 3.3512 no .
N42 H74 3.0933 no .
N45 H43 3.1006 no .
N45 H52 3.5747 no .
N45 H55 3.4688 no .
N45 H64 2.4547 no .
N45 H67 2.4697 no .
N45 H68A 3.2502 no .
N45 H74 3.4422 no .
N45 H75 2.7830 no .
C1 H3 3.1740 no .
C1 H4 3.1953 no .
C1 H12 3.0278 no .
C1 H15 2.6555 no .
C1 H24 2.5607 no .
C1 H25B 3.4966 no .
C1 H27 3.2265 no .
C1 H30 2.4012 no .
C1 H31 2.5880 no .
C3 H12 2.9933 no .
C3 H13C 3.1017 no .
C3 H15 3.2692 no .
C3 H16A 2.8533 no .
C3 H25B 3.3255 no .
C3 H27 3.5424 no .
C4 H24 3.4444 no .
C4 H25B 2.6708 no .
C4 H27 2.7840 no .
C4 H28A 3.0702 no .
C6 H3 2.7575 no .
C6 H8 3.2353 no .
C6 H10 3.2493 no .
C6 H12 2.6174 no .
C6 H13C 3.3311 no .
C6 H15 2.6469 no .
C6 H16A 3.1648 no .
C6 H31 3.2313 no .
C7 H3 3.3465 no .
C7 H9 3.2634 no .
C7 H13A 2.6974 no .
C7 H13B 3.3511 no .
C7 H13C 2.6924 no .
C7 H14A 2.7093 no .
C7 H14B 3.3800 no .
C7 H14C 2.7725 no .
C7 H31 3.2052 no .
C8 H10 3.2341 no .
C8 H12 3.3026 no .
C8 H13A 2.8993 no .
C8 H13C 3.4799 no .
C8 H14A 3.1404 no .
C8 H14C 2.7454 no .
C10 H8 3.2371 no .
C10 H15 3.2908 no .
C10 H16C 3.1161 no .
C10 H17A 2.8192 no .
C10 H17C 2.9432 no .
C11 H3 3.5360 no .
C11 H9 3.2656 no .
C11 H16A 2.6878 no .
C11 H16B 3.3595 no .
C11 H16C 2.7217 no .
C11 H17A 2.8174 no .
C11 H17B 3.3702 no .
C11 H17C 2.6635 no .
C12 H3 3.5800 no .
C12 H8 2.6351 no .
C12 H31 2.9248 no .
C13 H3 3.5030 no .
C13 H8 3.0910 no .
C13 H14A 3.3556 no .
C13 H14B 2.7084 no .
C13 H14C 2.6891 no .
C14 H8 2.7230 no .
C14 H13A 2.7233 no .
C14 H13B 2.6672 no .
C14 H13C 3.3578 no .
C14 H31 3.0409 no .
C15 H1 3.53(5) no .
C15 H10 2.6739 no .
C15 H24 3.4042 no .
C16 H10 3.3523 no .
C16 H17A 2.6490 no .
C16 H17B 2.7599 no .
C16 H17C 3.3604 no .
C17 H1 3.16(5) no .
C17 H10 2.6328 no .
C17 H16A 3.3611 no .
C17 H16B 2.6885 no .
C17 H16C 2.7239 no .
C18 H4 2.7719 no .
C18 H20 3.2520 no .
C18 H22 3.2459 no .
C18 H24 2.6711 no .
C18 H25B 3.0041 no .
C18 H25C 3.5390 no .
C18 H27 2.6352 no .
C18 H28A 3.3633 no .
C18 H30 2.5699 no .
C19 H21 3.2724 no .
C19 H25A 3.3594 no .
C19 H25B 2.7187 no .
C19 H25C 2.6857 no .
C19 H26A 2.7722 no .
C19 H26B 2.7176 no .
C19 H26C 3.3829 no .
C19 H30 3.5191 no .
C19 H36A 3.5671 no .
C20 H22 3.2451 no .
C20 H24 3.2591 no .
C20 H25C 3.2246 no .
C20 H26A 2.7247 no .
C20 H26B 2.9291 no .
C20 H36A 3.4734 no .
C22 H20 3.2456 no .
C22 H27 3.3046 no .
C22 H28A 3.4914 no .
C22 H28C 2.8824 no .
C22 H29B 3.0860 no .
C22 H29C 2.8002 no .
C23 H4 3.2696 no .
C23 H21 3.2673 no .
C23 H28A 2.7109 no .
C23 H28B 3.3542 no .
C23 H28C 2.6860 no .
C23 H29A 3.3798 no .
C23 H29B 2.6843 no .
C23 H29C 2.8073 no .
C23 H30 2.6766 no .
C23 H37B 3.5024 no .
C24 H15 3.3108 no .
C24 H20 2.6786 no .
C25 H15 3.5233 no .
C25 H20 3.5317 no .
C25 H26A 2.7210 no .
C25 H26B 3.3674 no .
C25 H26C 2.7120 no .
C26 H20 2.5399 no .
C26 H25A 2.6606 no .
C26 H25B 3.3624 no .
C26 H25C 2.7781 no .
C27 H4 3.3186 no .
C27 H22 2.6333 no .
C27 H30 2.8372 no .
C28 H4 3.2721 no .
C28 H22 3.0800 no .
C28 H29A 2.7089 no .
C28 H29B 3.3273 no .
C28 H29C 2.6126 no .
C29 H22 2.7178 no .
C29 H28A 3.3311 no .
C29 H28B 2.6185 no .
C29 H28C 2.6950 no .
C29 H30 3.1346 no .
C29 H37B 3.2771 no .
C30 H27 3.3282 no .
C30 H29B 2.9365 no .
C30 H32A 3.3622 no .
C30 H32B 2.9763 no .
C30 H33B 3.1435 no .
C30 H35 3.4246 no .
C30 H36A 2.9253 no .
C30 H36B 3.3023 no .
C31 H12 3.2621 no .
C31 H14A 3.1082 no .
C31 H33A 3.3360 no .
C31 H33B 2.9267 no .
C31 H34 3.3090 no .
C31 H37A 2.6929 no .
C31 H37B 3.3033 no .
C32 H14A 3.2558 no .
C32 H30 3.4306 no .
C32 H34 2.9682 no .
C32 H37A 2.8388 no .
C33 H31 3.2914 no .
C33 H35 3.3294 no .
C33 H36B 3.2499 no .
C33 H37A 2.7198 no .
C34 H1 2.98(5) no .
C34 H31 3.4527 no .
C34 H32A 2.8924 no .
C34 H32B 3.2961 no .
C34 H36A 3.3298 no .
C34 H36B 2.9403 no .
C34 H37A 3.1923 no .
C35 H1 3.11(6) no .
C35 H30 3.3186 no .
C35 H33A 3.2268 no .
C35 H33B 2.6058 no .
C35 H37A 2.9315 no .
C35 H37B 3.3090 no .
C36 H30 2.9981 no .
C36 H33B 2.7410 no .
C36 H34 3.4064 no .
C37 H29B 3.0328 no .
C37 H31 3.3999 no .
C37 H32B 3.3333 no .
C37 H33B 2.6727 no .
C37 H35 3.2566 no .
C41 H43 3.1836 no .
C41 H44 3.1777 no .
C41 H52 2.8926 no .
C41 H55 2.9104 no .
C41 H64 3.1906 no .
C41 H67 2.5103 no .
C41 H74 2.5451 no .
C41 H75 2.5562 no .
C43 H52 3.1317 no .
C43 H53C 2.8356 no .
C43 H55 2.8915 no .
C43 H56A 3.0054 no .
C43 H64 3.3949 no .
C44 H55 3.4845 no .
C44 H64 2.6430 no .
C44 H65C 3.4097 no .
C44 H67 3.3171 no .
C44 H68A 3.2991 no .
C46 H43 2.8096 no .
C46 H48 3.2405 no .
C46 H50 3.2686 no .
C46 H52 2.6510 no .
C46 H53C 3.0534 no .
C46 H55 2.6153 no .
C46 H56A 3.1453 no .
C46 H74 3.3038 no .
C47 H43 3.5678 no .
C47 H49 3.2758 no .
C47 H53A 2.6969 no .
C47 H53B 3.3393 no .
C47 H53C 2.6636 no .
C47 H54A 2.6594 no .
C47 H54B 3.3630 no .
C47 H54C 2.8084 no .
C48 H50 3.2397 no .
C48 H52 3.2963 no .
C48 H53A 3.1395 no .
C48 H54A 2.9010 no .
C48 H54C 2.8074 no .
C50 H48 3.2364 no .
C50 H55 3.3119 no .
C50 H56A 3.5458 no .
C50 H56C 2.9693 no .
C50 H57A 2.8654 no .
C50 H57C 3.0418 no .
C50 H72B 3.4147 no .
C51 H43 3.5156 no .
C51 H49 3.2785 no .
C51 H56A 2.6511 no .
C51 H56B 3.3143 no .
C51 H56C 2.6567 no .
C51 H57A 2.8387 no .
C51 H57B 3.3743 no .
C51 H57C 2.6864 no .
C51 H72B 3.5632 no .
C51 H74 3.0863 no .
C52 H48 2.6889 no .
C53 H43 3.4161 no .
C53 H48 3.4164 no .
C53 H54A 3.3413 no .
C53 H54B 2.7460 no .
C53 H54C 2.6243 no .
C54 H41 3.40(5) no .
C54 H48 2.5894 no .
C54 H53A 2.6965 no .
C54 H53B 2.6712 no .
C54 H53C 3.3448 no .
C55 H43 3.5976 no .
C55 H50 2.6877 no .
C55 H74 2.8582 no .
C56 H43 3.4494 no .
C56 H50 3.2600 no .
C56 H57A 2.6112 no .
C56 H57B 2.7377 no .
C56 H57C 3.3288 no .
C57 H50 2.7115 no .
C57 H56A 3.3363 no .
C57 H56B 2.6302 no .
C57 H56C 2.7042 no .
C57 H73A 3.2322 no .
C57 H74 2.9726 no .
C58 H44 2.7768 no .
C58 H60 3.2419 no .
C58 H62 3.2385 no .
C58 H64 2.6346 no .
C58 H65C 3.4985 no .
C58 H66A 3.4890 no .
C58 H67 2.6165 no .
C58 H68A 3.2270 no .
C58 H75 2.5370 no .
C59 H44 3.2383 no .
C59 H61 3.2716 no .
C59 H65A 2.6933 no .
C59 H65B 3.3430 no .
C59 H65C 2.6877 no .
C59 H66A 2.6066 no .
C59 H66B 3.3439 no .
C59 H66C 2.7867 no .
C59 H75 2.7706 no .
C60 H62 3.2546 no .
C60 H64 3.3260 no .
C60 H65A 2.7734 no .
C60 H65C 3.3288 no .
C60 H66A 3.1459 no .
C60 H66C 2.8499 no .
C60 H75 3.5354 no .
C62 H60 3.2565 no .
C62 H67 3.2852 no .
C62 H68A 3.5422 no .
C62 H68C 2.9706 no .
C62 H69A 2.7767 no .
C62 H69C 2.9984 no .
C63 H61 3.2686 no .
C63 H68A 2.6719 no .
C63 H68B 3.3320 no .
C63 H68C 2.6815 no .
C63 H69A 2.7861 no .
C63 H69B 3.3431 no .
C63 H69C 2.6388 no .
C63 H75 3.1851 no .
C64 H44 3.2929 no .
C64 H60 2.6513 no .
C64 H75 3.2623 no .
C65 H44 3.5073 no .
C65 H60 2.9172 no .
C65 H66A 3.3181 no .
C65 H66B 2.7443 no .
C65 H66C 2.6059 no .
C66 H60 2.8531 no .
C66 H65A 2.6697 no .
C66 H65B 2.6531 no .
C66 H65C 3.3326 no .
C66 H75 3.2450 no .
C67 H41 3.60(5) no .
C67 H62 2.6454 no .
C68 H62 3.2021 no .
C68 H69A 2.6653 no .
C68 H69B 2.7602 no .
C68 H69C 3.3578 no .
C69 H41 3.20(6) no .
C69 H62 2.6706 no .
C69 H68A 3.3566 no .
C69 H68B 2.6827 no .
C69 H68C 2.7473 no .
C70 H41 2.88(6) no .
C70 H72A 2.9801 no .
C70 H72B 3.3317 no .
C70 H73B 3.0840 no .
C70 H75 3.4560 no .
C70 H76A 3.3278 no .
C70 H76B 2.9462 no .
C71 H41 3.02(7) no .
C71 H73A 3.3427 no .
C71 H73B 2.8877 no .
C71 H74 3.3563 no .
C71 H77A 3.2842 no .
C71 H77B 2.6872 no .
C72 H70 3.4036 no .
C72 H74 2.9883 no .
C72 H77B 2.8580 no .
C73 H57C 2.9468 no .
C73 H71 3.2972 no .
C73 H75 3.4159 no .
C73 H76A 3.2947 no .
C73 H77B 2.6801 no .
C74 H55 3.3062 no .
C74 H57C 2.9859 no .
C74 H66A 3.4337 no .
C74 H71 3.4789 no .
C74 H72A 3.3392 no .
C74 H72B 2.8748 no .
C74 H76A 2.9630 no .
C74 H76B 3.3713 no .
C74 H77B 3.1996 no .
C75 H66A 2.9038 no .
C75 H70 3.3268 no .
C75 H73A 3.3119 no .
C75 H73B 2.6802 no .
C75 H77A 3.3452 no .
C75 H77B 2.9673 no .
C76 H70 3.0054 no .
C76 H73B 2.7685 no .
C76 H74 3.4382 no .
C77 H71 3.3803 no .
C77 H72A 3.3866 no .
C77 H73B 2.6194 no .
C77 H75 3.3046 no .
H1 H15 3.0161 no .
H1 H17B 3.0870 no .
H1 H17C 2.5758 no .
H1 H24 3.1681 no .
H1 H26B 3.4900 no .
H1 H34 2.3181 no .
H1 H35 2.5629 no .
H3 H4 2.4569 no .
H3 H12 3.3071 no .
H3 H13C 2.6890 no .
H3 H16A 2.7487 no .
H4 H25B 2.7442 no .
H4 H27 2.9714 no .
H4 H28A 2.4904 no .
H8 H9 2.3186 no .
H8 H12 3.5694 no .
H8 H13A 2.6118 no .
H8 H14A 3.0168 no .
H8 H14C 2.1951 no .
H9 H10 2.3184 no .
H10 H15 3.5589 no .
H10 H16C 2.9748 no .
H10 H17A 2.2276 no .
H10 H17B 3.5853 no .
H10 H17C 2.6865 no .
H12 H13A 2.8627 no .
H12 H13B 2.3671 no .
H12 H13C 2.3495 no .
H12 H14A 2.3922 no .
H12 H14B 2.3531 no .
H12 H14C 2.8738 no .
H12 H27 3.5333 no .
H12 H31 2.3627 no .
H13A H14B 3.0362 no .
H13A H14C 2.5357 no .
H13B H14A 3.5709 no .
H13B H14B 2.4963 no .
H13B H14C 2.9242 no .
H13C H14B 3.5853 no .
H13C H14C 3.5976 no .
H14A H31 2.4638 no .
H14A H32A 2.7633 no .
H14A H32B 3.3703 no .
H14B H31 3.3559 no .
H15 H16A 2.3692 no .
H15 H16B 2.3698 no .
H15 H16C 2.8725 no .
H15 H17A 2.8586 no .
H15 H17B 2.3053 no .
H15 H17C 2.4149 no .
H15 H24 2.4242 no .
H15 H25A 3.3331 no .
H15 H25B 3.3414 no .
H16A H17A 3.5620 no .
H16A H25B 3.3352 no .
H16B H17A 2.8787 no .
H16B H17B 2.5708 no .
H16B H25A 2.9905 no .
H16B H25B 3.4406 no .
H16C H17A 2.4900 no .
H16C H17B 3.0962 no .
H16C H17C 3.5810 no .
H20 H21 2.3337 no .
H20 H24 3.5041 no .
H20 H25C 3.2352 no .
H20 H26A 2.1153 no .
H20 H26B 2.5719 no .
H20 H26C 3.4896 no .
H21 H22 2.3258 no .
H22 H27 3.5680 no .
H22 H28C 2.5924 no .
H22 H29B 2.9410 no .
H22 H29C 2.2377 no .
H24 H25A 2.3861 no .
H24 H25B 2.3249 no .
H24 H25C 2.8603 no .
H24 H26A 2.8574 no .
H24 H26B 2.3614 no .
H24 H26C 2.3383 no .
H24 H35 3.4783 no .
H25A H26A 2.9229 no .
H25A H26B 3.5638 no .
H25A H26C 2.4797 no .
H25B H26C 3.5688 no .
H25C H26A 2.6157 no .
H25C H26C 3.0856 no .
H26B H35 2.9153 no .
H27 H28A 2.3476 no .
H27 H28B 2.3770 no .
H27 H28C 2.8645 no .
H27 H29A 2.3289 no .
H27 H29B 2.4255 no .
H27 H29C 2.8723 no .
H27 H30 2.4780 no .
H28A H29A 3.5750 no .
H28A H29C 3.5376 no .
H28B H29A 2.4820 no .
H28B H29B 3.5431 no .
H28B H29C 2.8086 no .
H28C H29A 3.0634 no .
H28C H29B 3.5556 no .
H28C H29C 2.4608 no .
H29B H30 2.5635 no .
H29B H37A 3.4811 no .
H29B H37B 2.3502 no .
H30 H31 2.2649 no .
H30 H36A 3.1301 no .
H30 H37A 2.8412 no .
H30 H37B 2.3190 no .
H31 H32A 2.2879 no .
H31 H32B 2.6603 no .
H31 H37A 3.5993 no .
H32A H33A 2.2247 no .
H32A H33B 2.8176 no .
H32A H34 3.0725 no .
H32B H33A 2.4817 no .
H32B H33B 2.2249 no .
H32B H37A 2.7680 no .
H33A H34 2.3202 no .
H33B H34 2.8378 no .
H33B H35 3.5195 no .
H33B H36B 2.6529 no .
H33B H37A 2.1125 no .
H33B H37B 3.5736 no .
H34 H35 2.2275 no .
H35 H36A 2.2607 no .
H35 H36B 2.6554 no .
H36A H37A 2.7958 no .
H36A H37B 2.1957 no .
H36B H37A 2.1959 no .
H36B H37B 2.4822 no .
H41 H52 3.1667 no .
H41 H54A 2.7340 no .
H41 H54B 3.4717 no .
H41 H67 2.9722 no .
H41 H69B 2.7554 no .
H41 H69C 2.9704 no .
H41 H70 2.2132 no .
H41 H71 2.4969 no .
H43 H44 2.4628 no .
H43 H52 3.5321 no .
H43 H53C 2.5187 no .
H43 H55 3.2514 no .
H43 H56A 2.6151 no .
H44 H64 2.8089 no .
H44 H65C 2.8512 no .
H44 H68A 3.2833 no .
H48 H49 2.3059 no .
H48 H52 3.5546 no .
H48 H53A 3.0620 no .
H48 H54A 2.5833 no .
H48 H54B 3.5490 no .
H48 H54C 2.2112 no .
H49 H50 2.3225 no .
H50 H55 3.5945 no .
H50 H56C 2.8269 no .
H50 H57A 2.2942 no .
H50 H57C 2.8083 no .
H52 H53A 2.8663 no .
H52 H53B 2.3617 no .
H52 H53C 2.3648 no .
H52 H54A 2.4205 no .
H52 H54B 2.3075 no .
H52 H54C 2.8604 no .
H52 H67 2.7779 no .
H53A H54A 3.5523 no .
H53A H54B 3.0755 no .
H53A H54C 2.4540 no .
H53B H54A 3.5919 no .
H53B H54B 2.5572 no .
H53B H54C 2.8571 no .
H53C H54C 3.5385 no .
H54A H71 3.5471 no .
H55 H56A 2.3350 no .
H55 H56B 2.3593 no .
H55 H56C 2.8535 no .
H55 H57A 2.8657 no .
H55 H57B 2.3091 no .
H55 H57C 2.4337 no .
H55 H64 3.1840 no .
H55 H74 2.3573 no .
H56A H57A 3.5376 no .
H56A H57B 3.5982 no .
H56B H57A 2.8011 no .
H56B H57B 2.5199 no .
H56B H57C 3.5569 no .
H56C H57A 2.4636 no .
H56C H57B 3.0984 no .
H56C H57C 3.5517 no .
H57B H73A 3.5587 no .
H57B H74 3.2438 no .
H57C H72B 3.1741 no .
H57C H73A 2.2677 no .
H57C H74 2.4315 no .
H60 H61 2.3261 no .
H60 H65A 2.3727 no .
H60 H65C 3.3679 no .
H60 H66A 3.1316 no .
H60 H66C 2.3797 no .
H61 H62 2.3253 no .
H62 H67 3.5614 no .
H62 H68C 2.7650 no .
H62 H69A 2.2085 no .
H62 H69C 2.8304 no .
H64 H65A 2.8437 no .
H64 H65B 2.3355 no .
H64 H65C 2.3383 no .
H64 H66A 2.4420 no .
H64 H66B 2.3228 no .
H64 H66C 2.8737 no .
H64 H74 3.5827 no .
H64 H75 3.1938 no .
H65A H66A 3.5175 no .
H65A H66B 3.0673 no .
H65A H66C 2.4236 no .
H65B H66A 3.5734 no .
H65B H66B 2.5545 no .
H65B H66C 2.8350 no .
H65C H66C 3.5234 no .
H66A H74 3.4151 no .
H66A H75 2.4756 no .
H66A H76A 3.5819 no .
H67 H68A 2.3407 no .
H67 H68B 2.3678 no .
H67 H68C 2.8603 no .
H67 H69A 2.8476 no .
H67 H69B 2.2957 no .
H67 H69C 2.3923 no .
H68A H69A 3.5790 no .
H68B H69A 2.8812 no .
H68B H69B 2.5639 no .
H68B H69C 3.5997 no .
H68C H69A 2.5315 no .
H68C H69B 3.1205 no .
H69C H70 3.0408 no .
H69C H76B 3.4151 no .
H70 H71 2.2267 no .
H70 H76B 3.1311 no .
H70 H77A 2.3172 no .
H70 H77B 2.8417 no .
H71 H72A 2.6241 no .
H71 H72B 2.2689 no .
H71 H77B 3.5922 no .
H72A H73A 2.4711 no .
H72A H73B 2.2642 no .
H72A H77B 2.8409 no .
H72B H73A 2.2618 no .
H72B H73B 2.8430 no .
H72B H74 3.0452 no .
H73A H74 2.3630 no .
H73A H77B 3.5488 no .
H73B H74 2.8729 no .
H73B H76A 2.7042 no .
H73B H77A 3.5141 no .
H73B H77B 2.0322 no .
H74 H75 2.2982 no .
H75 H76A 2.6590 no .
H75 H76B 2.2703 no .
H76A H77A 2.5254 no .
H76A H77B 2.2503 no .
H76B H77A 2.2486 no .
H76B H77B 2.8379 no .
F2 H3 2.8485 no 4_555
F2 H4 3.5868 no 4_555
F2 H9 2.6683 no 2_555
F2 H20 3.0761 no 2_545
F2 H21 2.9032 no 2_545
F2 H49 2.4243 no 1_455
F2 H50 3.3016 no 1_455
F41 H66B 3.3667 no 4_555
F42 H29A 3.3530 no 2_645
F42 H29C 2.6137 no 2_645
F42 H44 2.2046 no 2_645
F42 H65B 3.5945 no 4_555
F42 H65C 2.6324 no 2_645
F42 H66B 2.6073 no 4_555
C3 H34 3.5686 no 4_554
C4 H25C 3.4256 no 3_565
C4 H33A 3.5740 no 4_554
C8 H16C 3.5395 no 3_555
C8 H49 3.5121 no 2_645
C9 H3 3.5741 no 3_555
C9 H26B 3.1120 no 2_545
C9 H35 3.1757 no 2_545
C10 H13A 3.4949 no 3_555
C10 H13C 3.4751 no 3_555
C10 H26B 3.2349 no 2_545
C10 H35 3.2968 no 2_545
C12 H61 3.4751 no .
C12 H62 3.3110 no .
C13 H10 3.4485 no 3_555
C13 H16C 3.4642 no 3_555
C13 H36B 2.9575 no 4_554
C13 H61 3.1824 no .
C14 H53A 3.3961 no 2_645
C14 H53C 3.4328 no 2_645
C14 H56A 3.4241 no 2_645
C14 H62 2.9716 no .
C14 H69A 3.4016 no .
C16 H8 3.5577 no 3_555
C16 H13A 3.4597 no 3_555
C16 H48 2.9646 no 4_454
C16 H49 3.4889 no 4_454
C17 H57C 3.5237 no 1_455
C17 H72B 3.3291 no 1_455
C17 H73A 3.3857 no 1_455
C18 H25C 3.1465 no 3_565
C19 H25C 3.4565 no 3_565
C20 H17C 3.3458 no 2_555
C20 H25B 3.4693 no 3_565
C21 H17C 3.4959 no 2_555
C21 H25B 3.4034 no 3_565
C21 H49 3.4781 no 2_655
C21 H72B 3.4903 no 2_655
C22 H25A 3.5250 no 3_565
C22 H25C 3.3705 no 3_565
C22 H71 3.3902 no 2_655
C23 H25C 3.1053 no 3_565
C25 H28A 3.1986 no 3_565
C25 H28C 3.4386 no 3_565
C25 H57A 3.5829 no 1_455
C26 H56C 3.4949 no 1_455
C26 H57A 3.4506 no 1_455
C28 H25A 3.3560 no 3_565
C28 H25C 3.2019 no 3_565
C28 H33A 2.8741 no 4_554
C28 H56B 3.0205 no 3_665
C29 H68A 3.4032 no .
C29 H68C 3.5198 no .
C29 H71 3.3703 no 2_655
C30 H68C 2.7945 no .
C31 H68C 2.9839 no .
C32 H56A 3.5039 no 2_645
C32 H56B 3.5976 no 2_645
C32 H56C 3.4027 no 2_645
C32 H60 3.3914 no 4_555
C32 H68C 3.4262 no .
C33 H28A 3.4170 no 4_555
C33 H28B 3.3436 no 4_555
C33 H60 3.1502 no 4_555
C33 H61 3.1843 no 4_555
C34 H3 3.3279 no 4_555
C34 H13C 3.4486 no 4_555
C35 H9 3.2881 no 2_555
C35 H10 3.2125 no 2_555
C35 H13C 3.1195 no 4_555
C36 H10 3.1839 no 2_555
C36 H13B 3.5762 no 4_555
C36 H13C 3.3100 no 4_555
C36 H17A 3.5712 no 2_555
C36 H72A 2.7990 no 2_655
C37 H68C 2.9645 no .
C37 H72A 2.8455 no 2_655
C43 H69B 3.5244 no 2_655
C43 H69C 3.2638 no 2_655
C44 H65B 3.5043 no 3_665
C44 H70 3.4778 no 2_655
C46 H14C 3.3956 no 2_655
C47 H14C 3.1893 no 2_655
C48 H8 3.3957 no 2_655
C48 H14C 3.0716 no 2_655
C48 H16B 3.4290 no 4_655
C48 H16C 3.4030 no 4_655
C48 H21 3.5828 no 2_645
C49 H8 2.8830 no 2_655
C49 H14C 3.1788 no 2_655
C49 H21 2.9997 no 2_645
C50 H8 3.3904 no 2_655
C50 H14C 3.3559 no 2_655
C50 H17B 3.3747 no 1_655
C50 H26C 3.5394 no 1_655
C51 H14C 3.4692 no 2_655
C53 H14B 3.3698 no 2_655
C53 H14C 3.4166 no 2_655
C53 H73B 3.3954 no 4_555
C54 H57B 3.2256 no 4_555
C54 H57C 3.5057 no 4_555
C54 H66A 3.4866 no 4_555
C54 H66B 3.4034 no 4_555
C54 H73A 3.3292 no 4_555
C56 H14A 3.2679 no 2_655
C56 H26C 3.5793 no 1_655
C56 H28B 3.4495 no 3_665
C56 H28C 3.5496 no 3_665
C56 H32A 2.9917 no 2_655
C56 H32B 3.4824 no 2_655
C56 H65A 3.1143 no 3_665
C57 H16B 3.5029 no 1_655
C57 H17B 3.2082 no 1_655
C57 H25A 3.4683 no 1_655
C57 H26C 3.4756 no 1_655
C57 H28C 3.3974 no 3_665
C57 H54C 3.3095 no 4_554
C58 H29A 2.9342 no .
C59 H29A 2.9486 no .
C60 H28B 3.1367 no .
C60 H29A 2.9416 no .
C60 H33A 3.5812 no 4_554
C60 H33B 3.2013 no 4_554
C61 H12 3.5345 no .
C61 H13B 3.2468 no .
C61 H27 3.2597 no .
C61 H28B 3.4623 no .
C61 H29A 2.9413 no .
C61 H33A 3.5464 no 4_554
C61 H33B 3.1400 no 4_554
C62 H12 3.4677 no .
C62 H14B 3.0471 no .
C62 H27 3.5608 no .
C62 H29A 2.9539 no .
C63 H29A 2.9729 no .
C64 H65B 3.2077 no 3_665
C65 H28B 3.5043 no .
C65 H56B 3.1178 no 3_665
C65 H64 3.3844 no 3_665
C65 H65B 2.9616 no 3_665
C66 H54B 3.0355 no 4_554
C66 H68B 3.1169 no 4_554
C66 H69B 2.9465 no 4_554
C67 H66C 3.5786 no 4_555
C68 H29B 3.2372 no .
C68 H32B 3.5079 no .
C68 H37A 3.1894 no .
C68 H37B 3.5570 no .
C68 H66C 3.2150 no 4_555
C68 H77A 3.3728 no 2_655
C69 H14B 3.5213 no .
C69 H43 2.8300 no 2_645
C69 H66C 3.1867 no 4_555
C70 H29B 3.5644 no 2_645
C70 H37B 3.5002 no 2_645
C70 H68A 3.2455 no 2_645
C71 H22 3.4541 no 2_645
C71 H29B 3.3362 no 2_645
C71 H29C 3.3428 no 2_645
C71 H37B 3.0796 no 2_645
C72 H17A 3.2921 no 1_655
C72 H36A 3.3928 no 2_645
C72 H37B 2.9894 no 2_645
C73 H17A 3.4818 no 1_655
C73 H53A 3.5388 no 4_554
C73 H54B 3.5629 no 4_554
C73 H54C 3.1917 no 4_554
C74 H54B 3.0990 no 4_554
C74 H54C 3.3824 no 4_554
C75 H54B 3.5018 no 4_554
C76 H53B 3.5822 no 4_554
C76 H76A 3.0214 no 3_655
C77 H68A 3.3227 no 2_645
C77 H76A 3.4610 no 3_655
H1 H9 3.2522 no 2_555
H1 H20 3.3674 no 2_545
H1 H49 3.3672 no 1_455
H1 H50 3.2914 no 1_455
H3 F2 2.8485 no 4_554
H3 C9 3.5741 no 3_555
H3 C34 3.3279 no 4_554
H3 H9 2.8640 no 3_555
H3 H34 3.0225 no 4_554
H3 H35 3.5481 no 4_554
H4 F2 3.5868 no 4_554
H4 H20 3.3045 no 3_565
H4 H25C 2.7255 no 3_565
H4 H26A 3.4255 no 3_565
H4 H33A 3.1419 no 4_554
H4 H34 3.1119 no 4_554
H8 C16 3.5577 no 3_555
H8 C48 3.3957 no 2_645
H8 C49 2.8830 no 2_645
H8 C50 3.3904 no 2_645
H8 H16A 3.2703 no 3_555
H8 H16C 2.9378 no 3_555
H8 H48 3.5615 no 2_645
H8 H49 2.7228 no 2_645
H8 H50 3.5564 no 2_645
H9 F2 2.6683 no 2_545
H9 C35 3.2881 no 2_545
H9 H1 3.2522 no 2_545
H9 H3 2.8640 no 3_555
H9 H13C 3.3978 no 3_555
H9 H26B 3.0713 no 2_545
H9 H35 2.5335 no 2_545
H9 H49 3.3178 no 2_645
H10 C13 3.4485 no 3_555
H10 C35 3.2125 no 2_545
H10 C36 3.1839 no 2_545
H10 H13A 3.0242 no 3_555
H10 H13C 2.9748 no 3_555
H10 H26B 3.2510 no 2_545
H10 H35 2.7580 no 2_545
H10 H36A 2.7839 no 2_545
H10 H36B 3.0649 no 2_545
H12 C61 3.5345 no .
H12 C62 3.4677 no .
H12 H61 2.9453 no .
H12 H62 2.8026 no .
H13A C10 3.4949 no 3_555
H13A C16 3.4597 no 3_555
H13A H10 3.0242 no 3_555
H13A H16C 2.4928 no 3_555
H13A H17A 3.4945 no 3_555
H13A H36B 3.1041 no 4_554
H13A H53A 3.2518 no 2_645
H13B C36 3.5762 no 4_554
H13B C61 3.2468 no .
H13B H33B 3.4240 no 4_554
H13B H36B 2.6471 no 4_554
H13B H53A 3.1866 no 2_645
H13B H61 2.4907 no .
H13B H62 3.3501 no .
H13C C10 3.4751 no 3_555
H13C C34 3.4486 no 4_554
H13C C35 3.1195 no 4_554
H13C C36 3.3100 no 4_554
H13C H9 3.3978 no 3_555
H13C H10 2.9748 no 3_555
H13C H33B 3.4991 no 4_554
H13C H35 3.3380 no 4_554
H13C H36B 2.6441 no 4_554
H13C H61 3.3063 no .
H14A C56 3.2679 no 2_645
H14A H56A 2.7593 no 2_645
H14A H56C 2.8851 no 2_645
H14A H62 3.1488 no .
H14A H69A 3.1321 no .
H14B C53 3.3698 no 2_645
H14B C62 3.0471 no .
H14B C69 3.5213 no .
H14B H43 3.4232 no 2_645
H14B H53A 3.0158 no 2_645
H14B H53C 2.8231 no 2_645
H14B H56A 3.5504 no 2_645
H14B H61 3.4023 no .
H14B H62 2.2476 no .
H14B H69A 2.7748 no .
H14B H69C 3.4239 no .
H14C C46 3.3956 no 2_645
H14C C47 3.1893 no 2_645
H14C C48 3.0716 no 2_645
H14C C49 3.1788 no 2_645
H14C C50 3.3559 no 2_645
H14C C51 3.4692 no 2_645
H14C C53 3.4166 no 2_645
H14C H48 3.4731 no 2_645
H14C H53A 2.9215 no 2_645
H14C H53C 3.1521 no 2_645
H14C H56A 3.4662 no 2_645
H16A H8 3.2703 no 3_555
H16A H48 3.0987 no 4_454
H16A H49 2.9428 no 4_454
H16B C48 3.4290 no 4_454
H16B C57 3.5029 no 1_455
H16B H48 2.5565 no 4_454
H16B H49 3.5491 no 4_454
H16B H54C 3.2483 no 4_454
H16B H57A 3.2113 no 1_455
H16B H57B 3.5402 no 1_455
H16B H57C 3.1898 no 1_455
H16B H73A 3.5981 no 1_455
H16C C8 3.5395 no 3_555
H16C C13 3.4642 no 3_555
H16C C48 3.4030 no 4_454
H16C H8 2.9378 no 3_555
H16C H13A 2.4928 no 3_555
H16C H48 2.7603 no 4_454
H16C H49 3.4343 no 4_454
H17A C36 3.5712 no 2_545
H17A C72 3.2921 no 1_455
H17A C73 3.4818 no 1_455
H17A H13A 3.4945 no 3_555
H17A H36A 2.9097 no 2_545
H17A H36B 3.3054 no 2_545
H17A H72A 2.9674 no 1_455
H17A H72B 2.9837 no 1_455
H17A H73A 2.8504 no 1_455
H17B C50 3.3747 no 1_455
H17B C57 3.2082 no 1_455
H17B H50 2.7608 no 1_455
H17B H57A 2.8623 no 1_455
H17B H57C 2.6656 no 1_455
H17B H72B 2.9827 no 1_455
H17B H73A 3.0213 no 1_455
H17C C20 3.3458 no 2_545
H17C C21 3.4959 no 2_545
H17C H20 2.8598 no 2_545
H17C H21 3.1570 no 2_545
H17C H36A 3.4746 no 2_545
H17C H72B 3.5002 no 1_455
H20 F2 3.0761 no 2_555
H20 H1 3.3674 no 2_555
H20 H4 3.3045 no 3_565
H20 H17C 2.8598 no 2_555
H21 F2 2.9032 no 2_555
H21 C48 3.5828 no 2_655
H21 C49 2.9997 no 2_655
H21 H17C 3.1570 no 2_555
H21 H49 2.5734 no 2_655
H21 H72B 3.1045 no 2_655
H22 C71 3.4541 no 2_655
H22 H71 2.7332 no 2_655
H22 H72B 3.4881 no 2_655
H25A C22 3.5250 no 3_565
H25A C28 3.3560 no 3_565
H25A C57 3.4683 no 1_455
H25A H28A 2.9979 no 3_565
H25A H28C 2.8404 no 3_565
H25A H57A 2.6922 no 1_455
H25A H57B 3.4111 no 1_455
H25B C20 3.4693 no 3_565
H25B C21 3.4034 no 3_565
H25B H25C 3.3551 no 3_565
H25C C4 3.4256 no 3_565
H25C C18 3.1465 no 3_565
H25C C19 3.4565 no 3_565
H25C C22 3.3705 no 3_565
H25C C23 3.1053 no 3_565
H25C C28 3.2019 no 3_565
H25C H4 2.7255 no 3_565
H25C H25B 3.3551 no 3_565
H25C H25C 3.3914 no 3_565
H25C H28A 2.5554 no 3_565
H25C H28C 3.1348 no 3_565
H26A H4 3.4255 no 3_565
H26A H28A 3.1235 no 3_565
H26A H32A 3.4801 no 2_555
H26A H34 3.5756 no 2_555
H26A H56C 3.4206 no 1_455
H26B C9 3.1120 no 2_555
H26B C10 3.2349 no 2_555
H26B H9 3.0713 no 2_555
H26B H10 3.2510 no 2_555
H26C C50 3.5394 no 1_455
H26C C56 3.5793 no 1_455
H26C C57 3.4756 no 1_455
H26C H50 2.7262 no 1_455
H26C H56C 2.7340 no 1_455
H26C H57A 2.5409 no 1_455
H27 C61 3.2597 no .
H27 C62 3.5608 no .
H27 H33A 3.2941 no 4_554
H27 H61 3.1441 no .
H28A C25 3.1986 no 3_565
H28A C33 3.4170 no 4_554
H28A H25A 2.9979 no 3_565
H28A H25C 2.5554 no 3_565
H28A H26A 3.1235 no 3_565
H28A H32A 3.5410 no 4_554
H28A H33A 2.4528 no 4_554
H28A H56B 3.2658 no 3_665
H28B C33 3.3436 no 4_554
H28B C56 3.4495 no 3_665
H28B C60 3.1367 no .
H28B C61 3.4623 no .
H28B C65 3.5043 no .
H28B H32A 3.4955 no 4_554
H28B H33A 2.4862 no 4_554
H28B H33B 3.5980 no 4_554
H28B H56B 2.5574 no 3_665
H28B H56C 3.5685 no 3_665
H28B H60 2.9674 no .
H28B H61 3.5162 no .
H28B H65A 2.8935 no .
H28B H65C 3.2540 no .
H28C C25 3.4386 no 3_565
H28C C56 3.5496 no 3_665
H28C C57 3.3974 no 3_665
H28C H25A 2.8404 no 3_565
H28C H25C 3.1348 no 3_565
H28C H56B 2.7798 no 3_665
H28C H56C 3.5987 no 3_665
H28C H57A 3.2366 no 3_665
H28C H57B 2.7524 no 3_665
H29A F42 3.3530 no 2_655
H29A C58 2.9342 no .
H29A C59 2.9486 no .
H29A C60 2.9416 no .
H29A C61 2.9413 no .
H29A C62 2.9539 no .
H29A C63 2.9729 no .
H29A H44 3.2534 no .
H29A H60 3.4934 no .
H29A H61 3.4846 no .
H29A H62 3.5054 no .
H29A H65C 3.1568 no .
H29A H68A 3.1778 no .
H29A H68C 3.3743 no .
H29B C68 3.2372 no .
H29B C70 3.5644 no 2_655
H29B C71 3.3362 no 2_655
H29B H68A 2.8013 no .
H29B H68C 2.7982 no .
H29B H70 3.5624 no 2_655
H29B H71 3.1286 no 2_655
H29C F42 2.6137 no 2_655
H29C C71 3.3428 no 2_655
H29C H41 3.2862 no 2_655
H29C H44 3.5037 no .
H29C H65C 3.4045 no .
H29C H70 3.4553 no 2_655
H29C H71 2.7242 no 2_655
H30 H68C 3.1974 no .
H31 H62 3.2772 no .
H31 H68C 3.4264 no .
H32A C56 2.9917 no 2_645
H32A H26A 3.4801 no 2_545
H32A H28A 3.5410 no 4_555
H32A H28B 3.4955 no 4_555
H32A H56A 2.9481 no 2_645
H32A H56B 3.0135 no 2_645
H32A H56C 2.5249 no 2_645
H32B C56 3.4824 no 2_645
H32B C68 3.5079 no .
H32B H56A 3.1216 no 2_645
H32B H56B 3.3038 no 2_645
H32B H56C 3.4508 no 2_645
H32B H60 2.7376 no 4_555
H32B H65A 3.2653 no 4_555
H32B H66C 3.4151 no 4_555
H32B H68B 3.2865 no .
H32B H68C 2.8932 no .
H32B H69A 3.0028 no .
H33A C4 3.5740 no 4_555
H33A C28 2.8741 no 4_555
H33A C60 3.5812 no 4_555
H33A C61 3.5464 no 4_555
H33A H4 3.1419 no 4_555
H33A H27 3.2941 no 4_555
H33A H28A 2.4528 no 4_555
H33A H28B 2.4862 no 4_555
H33A H60 3.0619 no 4_555
H33A H61 2.9906 no 4_555
H33B C60 3.2013 no 4_555
H33B C61 3.1400 no 4_555
H33B H13B 3.4240 no 4_555
H33B H13C 3.4991 no 4_555
H33B H28B 3.5980 no 4_555
H33B H60 2.6124 no 4_555
H33B H61 2.4883 no 4_555
H34 C3 3.5686 no 4_555
H34 H3 3.0225 no 4_555
H34 H4 3.1119 no 4_555
H34 H26A 3.5756 no 2_545
H35 C9 3.1757 no 2_555
H35 C10 3.2968 no 2_555
H35 H3 3.5481 no 4_555
H35 H9 2.5335 no 2_555
H35 H10 2.7580 no 2_555
H35 H13C 3.3380 no 4_555
H36A C72 3.3928 no 2_655
H36A H10 2.7839 no 2_555
H36A H17A 2.9097 no 2_555
H36A H17C 3.4746 no 2_555
H36A H72A 2.4563 no 2_655
H36A H72B 3.5643 no 2_655
H36B C13 2.9575 no 4_555
H36B H10 3.0649 no 2_555
H36B H13A 3.1041 no 4_555
H36B H13B 2.6471 no 4_555
H36B H13C 2.6441 no 4_555
H36B H17A 3.3054 no 2_555
H36B H72A 2.6787 no 2_655
H37A C68 3.1894 no .
H37A H60 3.5861 no 4_555
H37A H68A 3.3912 no .
H37A H68B 3.0909 no .
H37A H68C 2.6081 no .
H37A H72A 3.2159 no 2_655
H37A H77B 3.3358 no 2_655
H37B C68 3.5570 no .
H37B C70 3.5002 no 2_655
H37B C71 3.0796 no 2_655
H37B C72 2.9894 no 2_655
H37B H68A 3.3763 no .
H37B H68C 2.9811 no .
H37B H71 3.4221 no 2_655
H37B H72A 2.1899 no 2_655
H37B H72B 3.5545 no 2_655
H37B H77B 3.2994 no 2_655
H41 H29C 3.2862 no 2_645
H41 H44 2.9837 no 2_645
H41 H66B 2.9649 no 4_555
H43 C69 2.8300 no 2_655
H43 H14B 3.4232 no 2_655
H43 H69A 2.7384 no 2_655
H43 H69B 2.8142 no 2_655
H43 H69C 2.4637 no 2_655
H44 F42 2.2046 no 2_655
H44 H29A 3.2534 no .
H44 H29C 3.5037 no .
H44 H41 2.9837 no 2_655
H44 H65B 3.3354 no 3_665
H44 H69B 3.4520 no 2_655
H44 H69C 3.5246 no 2_655
H44 H70 2.9172 no 2_655
H48 C16 2.9646 no 4_655
H48 H8 3.5615 no 2_655
H48 H14C 3.4731 no 2_655
H48 H16A 3.0987 no 4_655
H48 H16B 2.5565 no 4_655
H48 H16C 2.7603 no 4_655
H49 F2 2.4243 no 1_655
H49 C8 3.5121 no 2_655
H49 C16 3.4889 no 4_655
H49 C21 3.4781 no 2_645
H49 H1 3.3672 no 1_655
H49 H8 2.7228 no 2_655
H49 H9 3.3178 no 2_655
H49 H16A 2.9428 no 4_655
H49 H16B 3.5491 no 4_655
H49 H16C 3.4343 no 4_655
H49 H21 2.5734 no 2_645
H50 F2 3.3016 no 1_655
H50 H1 3.2914 no 1_655
H50 H8 3.5564 no 2_655
H50 H17B 2.7608 no 1_655
H50 H26C 2.7262 no 1_655
H53A C14 3.3961 no 2_655
H53A C73 3.5388 no 4_555
H53A H13A 3.2518 no 2_655
H53A H13B 3.1866 no 2_655
H53A H14B 3.0158 no 2_655
H53A H14C 2.9215 no 2_655
H53A H73A 3.2616 no 4_555
H53A H73B 2.9391 no 4_555
H53B C76 3.5822 no 4_555
H53B H73B 2.9645 no 4_555
H53B H76A 2.7478 no 4_555
H53B H76B 3.1188 no 2_655
H53B H77A 3.0220 no 2_655
H53C C14 3.4328 no 2_655
H53C H14B 2.8231 no 2_655
H53C H14C 3.1521 no 2_655
H53C H69C 3.3460 no 2_655
H53C H76B 3.4176 no 2_655
H53C H77A 3.5205 no 2_655
H54A H57B 2.9447 no 4_555
H54A H66B 3.3178 no 4_555
H54B C66 3.0355 no 4_555
H54B C73 3.5629 no 4_555
H54B C74 3.0990 no 4_555
H54B C75 3.5018 no 4_555
H54B H57B 3.3202 no 4_555
H54B H57C 3.5245 no 4_555
H54B H66A 2.5319 no 4_555
H54B H66B 2.6633 no 4_555
H54B H73A 3.2959 no 4_555
H54B H74 3.0877 no 4_555
H54C C57 3.3095 no 4_555
H54C C73 3.1917 no 4_555
H54C C74 3.3824 no 4_555
H54C H16B 3.2483 no 4_655
H54C H57B 2.8874 no 4_555
H54C H57C 2.8330 no 4_555
H54C H73A 2.5381 no 4_555
H54C H73B 3.2927 no 4_555
H54C H74 3.3866 no 4_555
H55 H65B 3.5399 no 3_665
H56A C14 3.4241 no 2_655
H56A C32 3.5039 no 2_655
H56A H14A 2.7593 no 2_655
H56A H14B 3.5504 no 2_655
H56A H14C 3.4662 no 2_655
H56A H32A 2.9481 no 2_655
H56A H32B 3.1216 no 2_655
H56A H65A 2.9776 no 3_665
H56A H65B 3.5730 no 3_665
H56A H69A 3.1700 no 2_655
H56B C28 3.0205 no 3_665
H56B C32 3.5976 no 2_655
H56B C65 3.1178 no 3_665
H56B H28A 3.2658 no 3_665
H56B H28B 2.5574 no 3_665
H56B H28C 2.7798 no 3_665
H56B H32A 3.0135 no 2_655
H56B H32B 3.3038 no 2_655
H56B H65A 2.4148 no 3_665
H56B H65B 3.3352 no 3_665
H56B H65C 3.1659 no 3_665
H56C C26 3.4949 no 1_655
H56C C32 3.4027 no 2_655
H56C H14A 2.8851 no 2_655
H56C H26A 3.4206 no 1_655
H56C H26C 2.7340 no 1_655
H56C H28B 3.5685 no 3_665
H56C H28C 3.5987 no 3_665
H56C H32A 2.5249 no 2_655
H56C H32B 3.4508 no 2_655
H57A C25 3.5829 no 1_655
H57A C26 3.4506 no 1_655
H57A H16B 3.2113 no 1_655
H57A H17B 2.8623 no 1_655
H57A H25A 2.6922 no 1_655
H57A H26C 2.5409 no 1_655
H57A H28C 3.2366 no 3_665
H57B C54 3.2256 no 4_554
H57B H16B 3.5402 no 1_655
H57B H25A 3.4111 no 1_655
H57B H28C 2.7524 no 3_665
H57B H54A 2.9447 no 4_554
H57B H54B 3.3202 no 4_554
H57B H54C 2.8874 no 4_554
H57C C17 3.5237 no 1_655
H57C C54 3.5057 no 4_554
H57C H16B 3.1898 no 1_655
H57C H17B 2.6656 no 1_655
H57C H54B 3.5245 no 4_554
H57C H54C 2.8330 no 4_554
H60 C32 3.3914 no 4_554
H60 C33 3.1502 no 4_554
H60 H28B 2.9674 no .
H60 H29A 3.4934 no .
H60 H32B 2.7376 no 4_554
H60 H33A 3.0619 no 4_554
H60 H33B 2.6124 no 4_554
H60 H37A 3.5861 no 4_554
H60 H68B 3.5706 no 4_554
H61 C12 3.4751 no .
H61 C13 3.1824 no .
H61 C33 3.1843 no 4_554
H61 H12 2.9453 no .
H61 H13B 2.4907 no .
H61 H13C 3.3063 no .
H61 H14B 3.4023 no .
H61 H27 3.1441 no .
H61 H28B 3.5162 no .
H61 H29A 3.4846 no .
H61 H33A 2.9906 no 4_554
H61 H33B 2.4883 no 4_554
H62 C12 3.3110 no .
H62 C14 2.9716 no .
H62 H12 2.8026 no .
H62 H13B 3.3501 no .
H62 H14A 3.1488 no .
H62 H14B 2.2476 no .
H62 H29A 3.5054 no .
H62 H31 3.2772 no .
H64 C65 3.3844 no 3_665
H64 H65B 2.5760 no 3_665
H64 H65C 3.3596 no 3_665
H65A C56 3.1143 no 3_665
H65A H28B 2.8935 no .
H65A H32B 3.2653 no 4_554
H65A H56A 2.9776 no 3_665
H65A H56B 2.4148 no 3_665
H65A H69B 3.4966 no 4_554
H65B F42 3.5945 no 4_554
H65B C44 3.5043 no 3_665
H65B C64 3.2077 no 3_665
H65B C65 2.9616 no 3_665
H65B H44 3.3354 no 3_665
H65B H55 3.5399 no 3_665
H65B H56A 3.5730 no 3_665
H65B H56B 3.3352 no 3_665
H65B H64 2.5760 no 3_665
H65B H65B 2.4854 no 3_665
H65B H65C 2.8776 no 3_665
H65B H69B 3.4767 no 4_554
H65C F42 2.6324 no 2_655
H65C H28B 3.2540 no .
H65C H29A 3.1568 no .
H65C H29C 3.4045 no .
H65C H56B 3.1659 no 3_665
H65C H64 3.3596 no 3_665
H65C H65B 2.8776 no 3_665
H65C H66B 3.4154 no 3_665
H66A C54 3.4866 no 4_554
H66A H54B 2.5319 no 4_554
H66A H68B 3.1766 no 4_554
H66B F41 3.3667 no 4_554
H66B F42 2.6073 no 4_554
H66B C54 3.4034 no 4_554
H66B H41 2.9649 no 4_554
H66B H54A 3.3178 no 4_554
H66B H54B 2.6633 no 4_554
H66B H65C 3.4154 no 3_665
H66B H68B 3.4431 no 4_554
H66B H69B 2.6529 no 4_554
H66C C67 3.5786 no 4_554
H66C C68 3.2150 no 4_554
H66C C69 3.1867 no 4_554
H66C H32B 3.4151 no 4_554
H66C H68B 2.3424 no 4_554
H66C H69A 3.4172 no 4_554
H66C H69B 2.3778 no 4_554
H68A C29 3.4032 no .
H68A C70 3.2455 no 2_655
H68A C77 3.3227 no 2_655
H68A H29A 3.1778 no .
H68A H29B 2.8013 no .
H68A H37A 3.3912 no .
H68A H37B 3.3763 no .
H68A H70 3.1250 no 2_655
H68A H77A 2.7611 no 2_655
H68A H77B 3.4688 no 2_655
H68B C66 3.1169 no 4_555
H68B H32B 3.2865 no .
H68B H37A 3.0909 no .
H68B H60 3.5706 no 4_555
H68B H66A 3.1766 no 4_555
H68B H66B 3.4431 no 4_555
H68B H66C 2.3424 no 4_555
H68B H77A 3.0928 no 2_655
H68C C29 3.5198 no .
H68C C30 2.7945 no .
H68C C31 2.9839 no .
H68C C32 3.4262 no .
H68C C37 2.9645 no .
H68C H29A 3.3743 no .
H68C H29B 2.7982 no .
H68C H30 3.1974 no .
H68C H31 3.4264 no .
H68C H32B 2.8932 no .
H68C H37A 2.6081 no .
H68C H37B 2.9811 no .
H69A C14 3.4016 no .
H69A H14A 3.1321 no .
H69A H14B 2.7748 no .
H69A H32B 3.0028 no .
H69A H43 2.7384 no 2_645
H69A H56A 3.1700 no 2_645
H69A H66C 3.4172 no 4_555
H69B C43 3.5244 no 2_645
H69B C66 2.9465 no 4_555
H69B H43 2.8142 no 2_645
H69B H44 3.4520 no 2_645
H69B H65A 3.4966 no 4_555
H69B H65B 3.4767 no 4_555
H69B H66B 2.6529 no 4_555
H69B H66C 2.3778 no 4_555
H69C C43 3.2638 no 2_645
H69C H14B 3.4239 no .
H69C H43 2.4637 no 2_645
H69C H44 3.5246 no 2_645
H69C H53C 3.3460 no 2_645
H70 C44 3.4778 no 2_645
H70 H29B 3.5624 no 2_645
H70 H29C 3.4553 no 2_645
H70 H44 2.9172 no 2_645
H70 H68A 3.1250 no 2_645
H71 C22 3.3902 no 2_645
H71 C29 3.3703 no 2_645
H71 H22 2.7332 no 2_645
H71 H29B 3.1286 no 2_645
H71 H29C 2.7242 no 2_645
H71 H37B 3.4221 no 2_645
H72A C36 2.7990 no 2_645
H72A C37 2.8455 no 2_645
H72A H17A 2.9674 no 1_655
H72A H36A 2.4563 no 2_645
H72A H36B 2.6787 no 2_645
H72A H37A 3.2159 no 2_645
H72A H37B 2.1899 no 2_645
H72B C17 3.3291 no 1_655
H72B C21 3.4903 no 2_645
H72B H17A 2.9837 no 1_655
H72B H17B 2.9827 no 1_655
H72B H17C 3.5002 no 1_655
H72B H21 3.1045 no 2_645
H72B H22 3.4881 no 2_645
H72B H36A 3.5643 no 2_645
H72B H37B 3.5545 no 2_645
H73A C17 3.3857 no 1_655
H73A C54 3.3292 no 4_554
H73A H16B 3.5981 no 1_655
H73A H17A 2.8504 no 1_655
H73A H17B 3.0213 no 1_655
H73A H53A 3.2616 no 4_554
H73A H54B 3.2959 no 4_554
H73A H54C 2.5381 no 4_554
H73B C53 3.3954 no 4_554
H73B H53A 2.9391 no 4_554
H73B H53B 2.9645 no 4_554
H73B H54C 3.2927 no 4_554
H74 H54B 3.0877 no 4_554
H74 H54C 3.3866 no 4_554
H76A C76 3.0214 no 3_655
H76A C77 3.4610 no 3_655
H76A H53B 2.7478 no 4_554
H76A H76A 2.4159 no 3_655
H76A H76B 2.9203 no 3_655
H76A H77A 3.1450 no 3_655
H76A H77B 3.5521 no 3_655
H76B H53B 3.1188 no 2_645
H76B H53C 3.4176 no 2_645
H76B H76A 2.9203 no 3_655
H77A C68 3.3728 no 2_645
H77A H53B 3.0220 no 2_645
H77A H53C 3.5205 no 2_645
H77A H68A 2.7611 no 2_645
H77A H68B 3.0928 no 2_645
H77A H76A 3.1450 no 3_655
H77B H37A 3.3358 no 2_645
H77B H37B 3.2994 no 2_645
H77B H68A 3.4688 no 2_645
H77B H76A 3.5521 no 3_655

loop_
_geom_torsion_atom_site_label_1
_geom_torsion_atom_site_label_2
_geom_torsion_atom_site_label_3
_geom_torsion_atom_site_label_4
_geom_torsion
_geom_torsion_publ_flag
F1 Rh1 C1 N2 -79.3(4) no
F1 Rh1 C1 N5 101.9(4) no
F1 Rh1 C31 C30 -168.5(3) no
F1 Rh1 C31 C32 -45.8(6) no
F1 Rh1 C34 C33 153.7(4) no
F1 Rh1 C34 C35 -87.3(2) no
F1 Rh1 C35 C34 91.7(3) no
F1 Rh1 C35 C36 -142.8(3) no
C1 Rh1 C30 C31 -95.9(2) no
C1 Rh1 C30 C37 143.4(3) no
C30 Rh1 C1 N2 116.5(4) no
C30 Rh1 C1 N5 -62.3(4) no
C1 Rh1 C31 C30 85.3(2) no
C1 Rh1 C31 C32 -151.9(3) no
C31 Rh1 C1 N2 77.7(4) no
C31 Rh1 C1 N5 -101.1(4) no
C1 Rh1 C35 C34 -175.9(3) no
C1 Rh1 C35 C36 -50.5(6) no
C35 Rh1 C1 N2 -170.2(4) no
C35 Rh1 C1 N5 11.0(7) no
C30 Rh1 C31 C30 0.0(2) no
C30 Rh1 C31 C32 122.8(5) no
C31 Rh1 C30 C31 0.0(2) no
C31 Rh1 C30 C37 -120.7(5) no
C30 Rh1 C34 C33 -42.4(4) no
C30 Rh1 C34 C35 76.6(3) no
C34 Rh1 C30 C31 76.3(3) no
C34 Rh1 C30 C37 -44.3(3) no
C30 Rh1 C35 C34 -100.8(3) no
C30 Rh1 C35 C36 24.7(3) no
C35 Rh1 C30 C31 111.8(3) no
C35 Rh1 C30 C37 -8.9(3) no
C31 Rh1 C34 C33 -4.2(4) no
C31 Rh1 C34 C35 114.8(3) no
C34 Rh1 C31 C30 -100.6(3) no
C34 Rh1 C31 C32 22.1(3) no
C31 Rh1 C35 C34 -64.7(3) no
C31 Rh1 C35 C36 60.7(4) no
C35 Rh1 C31 C30 -67.9(3) no
C35 Rh1 C31 C32 54.8(4) no
C34 Rh1 C35 C34 -0.0(3) no
C34 Rh1 C35 C36 125.4(5) no
C35 Rh1 C34 C33 -119.1(6) no
C35 Rh1 C34 C35 -0.0(3) no
F41 Rh41 C41 N42 73.1(4) no
F41 Rh41 C41 N45 -101.5(5) no
F41 Rh41 C70 C71 -87.9(3) no
F41 Rh41 C70 C77 150.3(4) no
F41 Rh41 C71 C70 92.0(3) no
F41 Rh41 C71 C72 -142.7(3) no
F41 Rh41 C75 C74 -173.6(3) no
F41 Rh41 C75 C76 -50.9(6) no
C41 Rh41 C71 C70 178.2(4) no
C41 Rh41 C71 C72 -56.5(6) no
C71 Rh41 C41 N42 -13.1(8) no
C71 Rh41 C41 N45 172.3(4) no
C41 Rh41 C74 C73 147.7(3) no
C41 Rh41 C74 C75 -93.7(2) no
C74 Rh41 C41 N42 -92.4(4) no
C74 Rh41 C41 N45 93.0(5) no
C41 Rh41 C75 C74 88.9(2) no
C41 Rh41 C75 C76 -148.4(3) no
C75 Rh41 C41 N42 -131.8(4) no
C75 Rh41 C41 N45 53.6(5) no
C70 Rh41 C71 C70 0.0(3) no
C70 Rh41 C71 C72 125.3(5) no
C71 Rh41 C70 C71 0.0(3) no
C71 Rh41 C70 C77 -121.8(6) no
C70 Rh41 C74 C73 -41.2(3) no
C70 Rh41 C74 C75 77.3(3) no
C74 Rh41 C70 C71 77.5(3) no
C74 Rh41 C70 C77 -44.3(4) no
C70 Rh41 C75 C74 -99.9(3) no
C70 Rh41 C75 C76 22.8(3) no
C75 Rh41 C70 C71 116.2(3) no
C75 Rh41 C70 C77 -5.6(4) no
C71 Rh41 C74 C73 -5.3(3) no
C71 Rh41 C74 C75 113.2(3) no
C74 Rh41 C71 C70 -100.1(3) no
C74 Rh41 C71 C72 25.2(3) no
C71 Rh41 C75 C74 -67.2(3) no
C71 Rh41 C75 C76 55.5(4) no
C75 Rh41 C71 C70 -64.0(3) no
C75 Rh41 C71 C72 61.4(3) no
C74 Rh41 C75 C74 0.0(3) no
C74 Rh41 C75 C76 122.7(5) no
C75 Rh41 C74 C73 -118.5(5) no
C75 Rh41 C74 C75 0.0(3) no
C1 N2 C3 C4 0.8(6) no
C3 N2 C1 Rh1 180.0(4) no
C3 N2 C1 N5 -1.0(5) no
C1 N2 C6 C7 -103.4(6) no
C1 N2 C6 C11 81.9(6) no
C6 N2 C1 Rh1 4.6(8) no
C6 N2 C1 N5 -176.4(4) no
C3 N2 C6 C7 81.7(6) no
C3 N2 C6 C11 -93.0(6) no
C6 N2 C3 C4 176.4(4) no
C1 N5 C4 C3 -0.5(6) no
C4 N5 C1 Rh1 -180.0(4) no
C4 N5 C1 N2 0.9(5) no
C1 N5 C18 C19 -71.2(6) no
C1 N5 C18 C23 111.9(5) no
C18 N5 C1 Rh1 -4.8(7) no
C18 N5 C1 N2 176.1(4) no
C4 N5 C18 C19 103.4(6) no
C4 N5 C18 C23 -73.5(6) no
C18 N5 C4 C3 -175.8(4) no
C41 N42 C43 C44 -0.5(6) no
C43 N42 C41 Rh41 -175.5(4) no
C43 N42 C41 N45 0.5(6) no
C41 N42 C46 C47 -88.6(6) no
C41 N42 C46 C51 91.0(6) no
C46 N42 C41 Rh41 5.6(7) no
C46 N42 C41 N45 -178.4(4) no
C43 N42 C46 C47 92.6(6) no
C43 N42 C46 C51 -87.8(6) no
C46 N42 C43 C44 178.4(4) no
C41 N45 C44 C43 0.1(6) no
C44 N45 C41 Rh41 175.0(4) no
C44 N45 C41 N42 -0.4(6) no
C41 N45 C58 C59 -110.2(5) no
C41 N45 C58 C63 72.8(7) no
C58 N45 C41 Rh41 -3.7(8) no
C58 N45 C41 N42 -179.1(4) no
C44 N45 C58 C59 71.3(7) no
C44 N45 C58 C63 -105.7(5) no
C58 N45 C44 C43 178.8(4) no
N2 C3 C4 N5 -0.2(6) no
N2 C6 C7 C8 -173.5(4) no
N2 C6 C7 C12 5.2(7) no
N2 C6 C11 C10 174.1(4) no
N2 C6 C11 C15 -4.4(7) no
C7 C6 C11 C10 -0.4(7) no
C7 C6 C11 C15 -178.9(4) no
C11 C6 C7 C8 1.0(7) no
C11 C6 C7 C12 179.7(4) no
C6 C7 C8 C9 -0.3(7) no
C6 C7 C12 C13 -104.3(5) no
C6 C7 C12 C14 132.9(5) no
C8 C7 C12 C13 74.4(6) no
C8 C7 C12 C14 -48.4(6) no
C12 C7 C8 C9 -179.1(4) no
C7 C8 C9 C10 -0.9(8) no
C8 C9 C10 C11 1.5(9) no
C9 C10 C11 C6 -0.8(8) no
C9 C10 C11 C15 177.7(5) no
C6 C11 C15 C16 91.0(6) no
C6 C11 C15 C17 -145.6(5) no
C10 C11 C15 C16 -87.4(6) no
C10 C11 C15 C17 36.0(7) no
N5 C18 C19 C20 -178.8(4) no
N5 C18 C19 C24 -2.7(7) no
N5 C18 C23 C22 178.0(4) no
N5 C18 C23 C27 -0.1(7) no
C19 C18 C23 C22 1.2(7) no
C19 C18 C23 C27 -176.9(4) no
C23 C18 C19 C20 -2.0(7) no
C23 C18 C19 C24 174.1(4) no
C18 C19 C20 C21 1.2(7) no
C18 C19 C24 C25 -77.4(6) no
C18 C19 C24 C26 157.6(4) no
C20 C19 C24 C25 98.6(6) no
C20 C19 C24 C26 -26.4(7) no
C24 C19 C20 C21 -174.8(4) no
C19 C20 C21 C22 0.2(8) no
C20 C21 C22 C23 -1.1(8) no
C21 C22 C23 C18 0.3(7) no
C21 C22 C23 C27 178.5(4) no
C18 C23 C27 C28 104.8(5) no
C18 C23 C27 C29 -134.3(5) no
C22 C23 C27 C28 -73.3(5) no
C22 C23 C27 C29 47.5(6) no
Rh1 C30 C31 Rh1 -0.000(11) no
Rh1 C30 C31 C32 -101.2(5) no
Rh1 C30 C37 C36 -9.6(6) no
C31 C30 C37 C36 -90.5(6) no
C37 C30 C31 Rh1 104.3(6) no
C37 C30 C31 C32 3.1(9) no
Rh1 C31 C32 C33 -37.7(6) no
C30 C31 C32 C33 42.8(8) no
C31 C32 C33 C34 34.9(8) no
C32 C33 C34 Rh1 -15.1(8) no
C32 C33 C34 C35 -93.9(7) no
Rh1 C34 C35 Rh1 0.000(12) no
Rh1 C34 C35 C36 -99.4(6) no
C33 C34 C35 Rh1 102.4(6) no
C33 C34 C35 C36 3.0(10) no
Rh1 C35 C36 C37 -37.5(5) no
C34 C35 C36 C37 45.3(9) no
C35 C36 C37 C30 32.1(7) no
N42 C43 C44 N45 0.2(6) no
N42 C46 C47 C48 175.6(4) no
N42 C46 C47 C52 -8.1(8) no
N42 C46 C51 C50 -175.8(4) no
N42 C46 C51 C55 9.9(7) no
C47 C46 C51 C50 3.9(8) no
C47 C46 C51 C55 -170.5(5) no
C51 C46 C47 C48 -4.0(8) no
C51 C46 C47 C52 172.3(4) no
C46 C47 C48 C49 1.5(8) no
C46 C47 C52 C53 -85.5(6) no
C46 C47 C52 C54 152.2(5) no
C48 C47 C52 C53 90.5(6) no
C48 C47 C52 C54 -31.7(7) no
C52 C47 C48 C49 -174.8(5) no
C47 C48 C49 C50 1.1(8) no
C48 C49 C50 C51 -1.3(8) no
C49 C50 C51 C46 -1.1(8) no
C49 C50 C51 C55 173.3(5) no
C46 C51 C55 C56 93.4(6) no
C46 C51 C55 C57 -144.3(5) no
C50 C51 C55 C56 -80.7(6) no
C50 C51 C55 C57 41.6(7) no
N45 C58 C59 C60 -177.1(4) no
N45 C58 C59 C64 1.7(8) no
N45 C58 C63 C62 176.6(4) no
N45 C58 C63 C67 -1.4(8) no
C59 C58 C63 C62 -0.2(8) no
C59 C58 C63 C67 -178.2(5) no
C63 C58 C59 C60 -0.2(8) no
C63 C58 C59 C64 178.5(5) no
C58 C59 C60 C61 0.7(8) no
C58 C59 C64 C65 -117.2(5) no
C58 C59 C64 C66 121.2(5) no
C60 C59 C64 C65 61.5(7) no
C60 C59 C64 C66 -60.0(6) no
C64 C59 C60 C61 -178.1(5) no
C59 C60 C61 C62 -0.8(9) no
C60 C61 C62 C63 0.3(9) no
C61 C62 C63 C58 0.2(9) no
C61 C62 C63 C67 178.3(5) no
C58 C63 C67 C68 97.1(6) no
C58 C63 C67 C69 -138.1(5) no
C62 C63 C67 C68 -80.8(6) no
C62 C63 C67 C69 44.0(7) no
Rh41 C70 C71 Rh41 -0.000(12) no
Rh41 C70 C71 C72 -97.9(5) no
Rh41 C70 C77 C76 -12.6(7) no
C71 C70 C77 C76 -91.8(7) no
C77 C70 C71 Rh41 101.3(6) no
C77 C70 C71 C72 3.5(9) no
Rh41 C71 C72 C73 -42.0(5) no
C70 C71 C72 C73 39.6(9) no
C71 C72 C73 C74 39.6(7) no
C72 C73 C74 Rh41 -16.1(6) no
C72 C73 C74 C75 -94.3(6) no
Rh41 C74 C75 Rh41 0.000(14) no
Rh41 C74 C75 C76 -102.5(5) no
C73 C74 C75 Rh41 102.8(6) no
C73 C74 C75 C76 0.3(9) no
Rh41 C75 C76 C77 -37.0(6) no
C74 C75 C76 C77 45.0(8) no
C75 C76 C77 C70 32.6(8) no
